data_1569139
loop_
_publ_author_name
'Jin, Qiu-Yan'
'Liang, Yuan-Yuan'
'Zhang, Zhi-Hui'
'Meng, Liao'
'Geng, Jun-Shan'
'Hu, Kong-Qiu'
'Yu, Ji-Pan'
'Chai, Zhi-Fang'
'Mei, Lei'
'Shi, Wei-Qun'

_publ_section_title
;
 Colossal negative thermal expansion in a cucurbit[8]uril-enabled
 uranyl-organic polythreading framework <i>via</i> thermally induced
 relaxation.
;
_journal_issue 23
_journal_name_full 'Chemical science'
_journal_page_first 6330
_journal_page_last 6340
_journal_paper_doi 10.1039/d3sc01343j
_journal_volume 14
_journal_year 2023
_chemical_formula_moiety 'C156 H136 N44 O50 U6, C48 H48 N32 O16'
_chemical_formula_sum 'C204 H184 N76 O66 U6'
_chemical_formula_weight 6184.44
_space_group_crystal_system monoclinic
_space_group_IT_number 15
_space_group_name_Hall '-C 2yc'
_space_group_name_H-M_alt 'C 1 2/c 1'
_atom_sites_solution_hydrogens mixed
_audit_creation_date 2022-03-30
_audit_creation_method
;
Olex2 1.5
(compiled 2021.12.09 svn.r5202d8cf for OlexSys, GUI svn.r6439)
;
_audit_update_record
;
2022-11-10 deposited with the CCDC.	2023-05-09 downloaded from the CCDC.
;
_cell_angle_alpha 90
_cell_angle_beta 126.629(7)
_cell_angle_gamma 90
_cell_formula_units_Z 4
_cell_length_a 49.896(8)
_cell_length_b 17.153(3)
_cell_length_c 35.759(8)
_cell_measurement_reflns_used 9337
_cell_measurement_temperature 300.00
_cell_measurement_theta_max 27.524
_cell_measurement_theta_min 2.736
_cell_volume 24561(8)
_computing_cell_refinement 'SAINT V8.40B (?, 2016)'
_computing_data_reduction 'SAINT V8.40B (?, 2016)'
_computing_molecular_graphics 'Olex2 1.5 (Dolomanov et al., 2009)'
_computing_publication_material 'Olex2 1.5 (Dolomanov et al., 2009)'
_computing_structure_refinement 'SHELXL 2016/6 (Sheldrick, 2015)'
_computing_structure_solution 'SHELXT 2018/2 (Sheldrick, 2018)'
_diffrn_ambient_temperature 300.00
_diffrn_measured_fraction_theta_full 0.998
_diffrn_measured_fraction_theta_max 0.997
_diffrn_measurement_device_type 'Bruker APEX-II CCD'
_diffrn_measurement_method '\f and \w scans'
_diffrn_radiation_type MoK\a
_diffrn_radiation_wavelength 0.71076
_diffrn_reflns_av_R_equivalents 0.0380
_diffrn_reflns_av_unetI/netI 0.0308
_diffrn_reflns_Laue_measured_fraction_full 0.998
_diffrn_reflns_Laue_measured_fraction_max 0.997
_diffrn_reflns_limit_h_max 64
_diffrn_reflns_limit_h_min -64
_diffrn_reflns_limit_k_max 21
_diffrn_reflns_limit_k_min -22
_diffrn_reflns_limit_l_max 46
_diffrn_reflns_limit_l_min -46
_diffrn_reflns_number 152021
_diffrn_reflns_point_group_measured_fraction_full 0.998
_diffrn_reflns_point_group_measured_fraction_max 0.997
_diffrn_reflns_theta_full 25.243
_diffrn_reflns_theta_max 27.562
_diffrn_reflns_theta_min 2.439
_exptl_absorpt_coefficient_mu 4.037
_exptl_absorpt_correction_T_max 0.7456
_exptl_absorpt_correction_T_min 0.6010
_exptl_absorpt_correction_type multi-scan
_exptl_absorpt_process_details
;
SADABS-2016/2 (Bruker,2016/2) was used for absorption correction.
wR2(int) was 0.0735 before and 0.0556 after correction.
The Ratio of minimum to maximum transmission is 0.8061.
The \l/2 correction factor is Not present.
;
_exptl_crystal_colour yellow
_exptl_crystal_colour_primary yellow
_exptl_crystal_density_diffrn 1.673
_exptl_crystal_description block
_exptl_crystal_F_000 12080
_refine_diff_density_max 2.067
_refine_diff_density_min -2.528
_refine_diff_density_rms 0.109
_refine_ls_extinction_method none
_refine_ls_goodness_of_fit_ref 1.029
_refine_ls_hydrogen_treatment constr
_refine_ls_matrix_type full
_refine_ls_number_parameters 1595
_refine_ls_number_reflns 28321
_refine_ls_number_restraints 12
_refine_ls_restrained_S_all 1.031
_refine_ls_R_factor_all 0.0514
_refine_ls_R_factor_gt 0.0367
_refine_ls_shift/su_max 0.004
_refine_ls_shift/su_mean 0.000
_refine_ls_structure_factor_coef Fsqd
_refine_ls_weighting_details 'w=1/[\s^2^(Fo^2^)+(0.0505P)^2^+118.2830P] where P=(Fo^2^+2Fc^2^)/3'
_refine_ls_weighting_scheme calc
_refine_ls_wR_factor_gt 0.0955
_refine_ls_wR_factor_ref 0.1051
_reflns_Friedel_coverage 0.000
_reflns_number_gt 22824
_reflns_number_total 28321
_reflns_threshold_expression 'I > 2\s(I)'
_cod_data_source_file d3sc01343j2.cif
_cod_data_source_block U3bcbpy3CB8_300K_A
_cod_depositor_comments 'Adding full bibliography for 1569127--1569159.cif.'
_cod_original_cell_volume 24560(8)
_cod_database_code 1569139
_shelx_shelxl_version_number 2016/6
_shelx_space_group_comment
;
The symmetry employed for this shelxl refinement is uniquely defined
by the following loop, which should always be used as a source of
symmetry information in preference to the above space-group names.
They are only intended as comments.
;
_olex2_refinement_description
;
1. Fixed Uiso
 At 1.2 times of:
  All C(H) groups, All C(H,H) groups
 At 1.5 times of:
  All O(H,H) groups
2. Uiso/Uaniso restraints and constraints
Uanis(O17) \\sim Ueq, Uanis(O17') \\sim Ueq: with sigma of 0.01 and sigma for
terminal atoms of 0.02
Uanis(O17') \\sim Ueq: with sigma of 0.001 and sigma for terminal atoms of 0.002
Uanis(O17) \\sim Ueq: with sigma of 0.001 and sigma for terminal atoms of 0.002
3. Others
 Sof(O17')=Sof(H17C)=Sof(H17D)=1-FVAR(1)
 Sof(O17)=Sof(H17A)=Sof(H17B)=FVAR(1)
4.a Riding coordinates:
 O17(H17A,H17B), O16(H16A,H16B), O17'(H17C,H17D)
4.b Ternary CH refined with riding coordinates:
 C97(H97), C94(H94), C96(H96), C101(H101), C102(H102), C98(H98), C100(H100),
 C99(H99), C76(H76), C77(H77), C75(H75), C74(H74), C73(H73), C72(H72)
4.c Secondary CH2 refined with riding coordinates:
 C79(H79A,H79B), C88(H88A,H88B), C92(H92A,H92B), C86(H86A,H86B), C83(H83A,
 H83B), C8(H8A,H8B), C85(H85A,H85B), C81(H81A,H81B), C26(H26A,H26B), C63(H63A,
 H63B), C44(H44A,H44B), C56(H56A,H56B), C90(H90A,H90B), C62(H62A,H62B),
 C60(H60A,H60B), C69(H69A,H69B), C65(H65A,H65B), C58(H58A,H58B), C67(H67A,H67B)
4.d Aromatic/amide H refined with riding coordinates:
 C30(H30), C13(H13), C12(H12), C21(H21), C45(H45), C43(H43), C46(H46),
 C22(H22), C25(H25), C52(H52), C6(H6), C27(H27), C51(H51), C31(H31), C95(H95),
 C54(H54), C28(H28), C7(H7), C9(H9), C4(H4), C36(H36), C39(H39), C49(H49),
 C53(H53), C42(H42), C33(H33), C10(H10), C48(H48), C40(H40), C35(H35), C15(H15),
  C34(H34), C18(H18), C16(H16), C17(H17), C24(H24)
;
_smtbx_masks_void_probe_radius 1.2
_smtbx_masks_void_truncation_radius 1.2
_olex2_submission_special_instructions 'No special instructions were received'

loop_
_space_group_symop_operation_xyz
'x, y, z'
'-x, y, -z+1/2'
'x+1/2, y+1/2, z'
'-x+1/2, y+1/2, -z+1/2'
'-x, -y, -z'
'x, -y, z-1/2'
'-x+1/2, -y+1/2, -z'
'x+1/2, -y+1/2, z-1/2'

loop_
_atom_site_label
_atom_site_type_symbol
_atom_site_fract_x
_atom_site_fract_y
_atom_site_fract_z
_atom_site_U_iso_or_equiv
_atom_site_adp_type
_atom_site_occupancy
_atom_site_site_symmetry_order
_atom_site_calc_flag
_atom_site_refinement_flags_posn
_atom_site_refinement_flags_adp
_atom_site_refinement_flags_occupancy
_atom_site_disorder_assembly
_atom_site_disorder_group
U1 U 0.32991(2) 0.63693(2) 0.84348(2) 0.03179(5) Uani 1 1 d . . . . .
U2 U 0.34335(2) 0.43238(2) 0.79166(2) 0.03310(5) Uani 1 1 d . . . . .
U3 U 0.40925(2) 0.57937(2) 0.86352(2) 0.05527(7) Uani 1 1 d . . . . .
O22 O 0.53025(11) 1.3011(3) 0.9739(2) 0.0947(17) Uani 1 1 d . . . . .
O25 O 0.58062(11) 0.8362(3) 0.9851(2) 0.0970(18) Uani 1 1 d . . . . .
O19 O 0.41857(10) 0.8481(3) 0.81258(16) 0.0696(12) Uani 1 1 d . . . . .
O21 O 0.39003(11) 1.1753(3) 0.8860(2) 0.0869(15) Uani 1 1 d . . . . .
O26 O 0.36901(11) 0.7905(2) 0.68892(16) 0.0649(11) Uani 1 1 d . . . . .
O27 O 0.39606(11) 0.7101(3) 0.62124(15) 0.0681(12) Uani 1 1 d . . . . .
O28 O 0.36645(11) 0.7373(2) 0.49934(15) 0.0634(11) Uani 1 1 d . . . . .
O29 O 0.29970(9) 0.8536(2) 0.39586(14) 0.0522(9) Uani 1 1 d . . . . .
O30 O 0.27178(10) 0.5201(2) 0.61894(14) 0.0584(10) Uani 1 1 d . . . . .
O31 O 0.30574(10) 0.4295(2) 0.55966(14) 0.0646(11) Uani 1 1 d . . . . .
O32 O 0.27752(10) 0.4550(2) 0.44002(13) 0.0532(9) Uani 1 1 d . . . . .
O33 O 0.20810(10) 0.5743(2) 0.34285(14) 0.0549(9) Uani 1 1 d . . . . .
O5 O 0.42739(10) 0.5229(2) 0.91549(18) 0.0837(15) Uani 1 1 d . . . . .
O6 O 0.39414(10) 0.6382(3) 0.81335(15) 0.0679(12) Uani 1 1 d . . . . .
O9 O 0.39681(9) 0.4677(2) 0.81873(17) 0.0734(14) Uani 1 1 d . . . . .
O17 O 0.4718(2) 0.5156(5) 0.8841(4) 0.055(3) Uani 0.464(15) 1 d . U P A 1
H17A H 0.488178 0.542681 0.905376 0.082 Uiso 0.464(15) 1 d R U P A 1
H17B H 0.471808 0.521651 0.860536 0.082 Uiso 0.464(15) 1 d R U P A 1
O8 O 0.38743(8) 0.66219(19) 0.88922(13) 0.0498(9) Uani 1 1 d . . . . .
O7 O 0.35613(8) 0.54116(18) 0.83299(13) 0.0463(8) Uani 1 1 d . . . . .
O13 O 0.29313(8) 0.43600(19) 0.78401(13) 0.0461(8) Uani 1 1 d . . . . .
O14 O 0.31332(8) 0.31341(19) 0.74178(12) 0.0438(8) Uani 1 1 d . . . . .
O15 O 0.35934(9) 0.3485(2) 0.75141(13) 0.0488(8) Uani 1 1 d . . . . .
O4 O 0.32309(10) 0.4883(2) 0.74013(13) 0.0519(9) Uani 1 1 d . . . . .
O3 O 0.36112(10) 0.3697(2) 0.84092(12) 0.0544(9) Uani 1 1 d . . . . .
O12 O 0.28158(8) 0.56132(18) 0.78179(11) 0.0417(7) Uani 1 1 d . . . . .
O1 O 0.33076(9) 0.58217(19) 0.88627(13) 0.0486(8) Uani 1 1 d . . . . .
O2 O 0.32617(9) 0.69459(19) 0.79905(12) 0.0456(8) Uani 1 1 d . . . . .
O10 O 0.34022(8) 0.74988(18) 0.88922(12) 0.0451(8) Uani 1 1 d . . . . .
O16 O 0.27592(9) 0.6979(2) 0.81670(13) 0.0600(10) Uani 1 1 d . . . . .
H16A H 0.268433 0.676643 0.830579 0.090 Uiso 1 1 d R U . . .
H16B H 0.261053 0.687014 0.787819 0.090 Uiso 1 1 d R U . . .
O11 O 0.38390(12) 0.7153(2) 0.96004(15) 0.0822(15) Uani 1 1 d . . . . .
O23 O 0.53404(12) 1.1460(3) 0.8880(2) 0.0941(17) Uani 1 1 d . . . . .
N3 N 0.11235(9) 0.4079(2) 0.63153(14) 0.0443(9) Uani 1 1 d . . . . .
N26 N 0.36829(11) 0.6046(3) 0.51064(15) 0.0508(10) Uani 1 1 d . . . . .
N34 N 0.33337(10) 0.4890(2) 0.48646(14) 0.0445(9) Uani 1 1 d . . . . .
N33 N 0.30029(10) 0.5398(2) 0.41577(13) 0.0403(8) Uani 1 1 d . . . . .
N25 N 0.33770(10) 0.6503(2) 0.43835(15) 0.0434(9) Uani 1 1 d . . . . .
N24 N 0.29217(10) 0.7247(2) 0.37346(14) 0.0414(9) Uani 1 1 d . . . . .
N32 N 0.25509(10) 0.6124(2) 0.35007(14) 0.0421(9) Uani 1 1 d . . . . .
N31 N 0.21149(10) 0.6924(2) 0.31506(14) 0.0410(9) Uani 1 1 d . . . . .
N23 N 0.24864(10) 0.8036(2) 0.33633(14) 0.0409(9) Uani 1 1 d . . . . .
N22 N 0.56005(12) 0.7217(3) 0.9938(2) 0.0790(17) Uani 1 1 d . . . . .
N7 N 0.50686(11) 0.6595(3) 0.9607(2) 0.0733(16) Uani 1 1 d . . . . .
N8 N 0.48967(11) 0.7099(3) 0.8927(2) 0.0670(15) Uani 1 1 d . . . . .
N21 N 0.54510(13) 0.7551(3) 0.9229(3) 0.0808(18) Uani 1 1 d . . . . .
N20 N 0.52492(13) 0.8436(4) 0.8596(2) 0.0766(16) Uani 1 1 d . . . . .
N9 N 0.46886(12) 0.8038(3) 0.8306(2) 0.0696(15) Uani 1 1 d . . . . .
N10 N 0.44858(13) 0.9162(4) 0.79337(19) 0.0673(14) Uani 1 1 d . . . . .
N19 N 0.50547(14) 0.9555(4) 0.8232(2) 0.0764(16) Uani 1 1 d . . . . .
N18 N 0.48780(14) 1.0882(4) 0.8219(2) 0.0735(15) Uani 1 1 d . . . . .
N11 N 0.42969(13) 1.0494(4) 0.78460(19) 0.0732(15) Uani 1 1 d . . . . .
N12 N 0.42265(12) 1.1539(3) 0.8141(2) 0.0732(15) Uani 1 1 d . . . . .
O20 O 0.38948(10) 1.0467(3) 0.79731(17) 0.0760(13) Uani 1 1 d . . . . .
O18 O 0.45094(8) 0.6854(2) 0.90678(15) 0.0637(11) Uani 1 1 d . . . . .
O24 O 0.56091(11) 0.9493(3) 0.88710(18) 0.0812(14) Uani 1 1 d . . . . .
C97 C 0.33326(12) 0.5668(3) 0.43248(16) 0.0382(10) Uani 1 1 d . . . . .
H97 H 0.339744 0.546665 0.413285 0.046 Uiso 1 1 calc R U . . .
C94 C 0.23517(11) 0.7317(3) 0.31047(16) 0.0381(10) Uani 1 1 d . . . . .
H94 H 0.226025 0.738886 0.277670 0.046 Uiso 1 1 calc R U . . .
C1 C 0.36224(12) 0.7628(3) 0.93255(18) 0.0464(11) Uani 1 1 d . . . . .
N2 N 0.2247(2) 1.2161(5) 1.0479(3) 0.100(3) Uani 1 1 d . . . . .
N1 N 0.33980(11) 1.0877(2) 1.00860(15) 0.0422(9) Uani 1 1 d . . . . .
N6 N 0.26852(13) 0.2430(3) 0.38011(18) 0.0629(13) Uani 1 1 d . . . . .
C20 C 0.23689(10) 0.4705(2) 0.74524(14) 0.0329(9) Uani 1 1 d . . . . .
C96 C 0.26557(12) 0.6770(3) 0.33538(16) 0.0390(10) Uani 1 1 d . . . . .
H96 H 0.271021 0.659743 0.314511 0.047 Uiso 1 1 calc R U . . .
C32 C 0.03258(12) 0.4542(3) 0.49031(17) 0.0482(12) Uani 1 1 d . . . . .
C79 C 0.27261(13) 0.5396(3) 0.36724(17) 0.0443(11) Uani 1 1 d . . . . .
H79A H 0.256973 0.499509 0.361965 0.053 Uiso 1 1 calc R U . . .
H79B H 0.280733 0.525655 0.349328 0.053 Uiso 1 1 calc R U . . .
C101 C 0.35160(12) 0.5982(3) 0.70287(17) 0.0413(10) Uani 1 1 d . . . . .
H101 H 0.367568 0.567058 0.730617 0.050 Uiso 1 1 calc R U . . .
C30 C 0.06797(13) 0.3614(3) 0.5574(2) 0.0528(13) Uani 1 1 d . . . . .
H30 H 0.055133 0.319714 0.538373 0.063 Uiso 1 1 calc R U . . .
C102 C 0.32859(12) 0.6476(3) 0.70929(16) 0.0386(10) Uani 1 1 d . . . . .
H102 H 0.334488 0.641965 0.740664 0.046 Uiso 1 1 calc R U . . .
C38 C 0.33330(12) 0.2318(3) 0.70868(15) 0.0394(10) Uani 1 1 d . . . . .
C78 C 0.22373(13) 0.6214(3) 0.33735(17) 0.0430(11) Uani 1 1 d . . . . .
C29 C 0.06191(11) 0.4351(3) 0.53892(17) 0.0436(11) Uani 1 1 d . . . . .
C13 C 0.30740(13) 1.0715(3) 0.97840(19) 0.0474(12) Uani 1 1 d . . . . .
H13 H 0.299708 1.047030 0.950440 0.057 Uiso 1 1 calc R U . . .
C2 C 0.36186(11) 0.8424(3) 0.94939(17) 0.0398(10) Uani 1 1 d . . . . .
C19 C 0.27265(11) 0.4923(2) 0.77206(13) 0.0366(10) Uani 1 1 d . . . . .
C37 C 0.33514(12) 0.3017(3) 0.73497(15) 0.0391(10) Uani 1 1 d . . . . .
C84 C 0.29597(13) 0.5581(3) 0.64908(17) 0.0438(11) Uani 1 1 d . . . . .
C91 C 0.35800(13) 0.6717(3) 0.48426(19) 0.0470(12) Uani 1 1 d . . . . .
C12 C 0.28520(13) 1.0899(3) 0.98754(19) 0.0482(12) Uani 1 1 d . . . . .
H12 H 0.262714 1.077642 0.966035 0.058 Uiso 1 1 calc R U . . .
C93 C 0.28183(12) 0.7992(3) 0.37126(17) 0.0408(10) Uani 1 1 d . . . . .
C50 C 0.28473(14) 0.1736(3) 0.46087(18) 0.0485(12) Uani 1 1 d . . . . .
C21 C 0.21551(11) 0.5168(3) 0.74831(17) 0.0431(11) Uani 1 1 d . . . . .
H21 H 0.222951 0.564027 0.764158 0.052 Uiso 1 1 calc R U . . .
C45 C 0.33927(15) 0.0838(3) 0.5794(2) 0.0543(13) Uani 1 1 d . . . . .
H45 H 0.361895 0.074315 0.601941 0.065 Uiso 1 1 calc R U . . .
C80 C 0.30134(12) 0.4908(3) 0.44697(17) 0.0400(10) Uani 1 1 d . . . . .
C88 C 0.39612(13) 0.6379(3) 0.69407(18) 0.0500(12) Uani 1 1 d . . . . .
H88A H 0.410775 0.602850 0.719815 0.060 Uiso 1 1 calc R U . . .
H88B H 0.408510 0.685387 0.699372 0.060 Uiso 1 1 calc R U . . .
C92 C 0.32700(12) 0.7037(3) 0.40079(19) 0.0479(12) Uani 1 1 d . . . . .
H92A H 0.331509 0.680543 0.380323 0.057 Uiso 1 1 calc R U . . .
H92B H 0.340262 0.750908 0.413699 0.057 Uiso 1 1 calc R U . . .
C43 C 0.30975(14) 0.1750(3) 0.69479(19) 0.0481(12) Uani 1 1 d . . . . .
H43 H 0.294220 0.180068 0.701052 0.058 Uiso 1 1 calc R U . . .
C46 C 0.32898(14) 0.1197(3) 0.53917(19) 0.0520(13) Uani 1 1 d . . . . .
H46 H 0.344696 0.135360 0.534643 0.062 Uiso 1 1 calc R U . . .
C5 C 0.36228(12) 0.9928(3) 0.97999(18) 0.0419(10) Uani 1 1 d . . . . .
C22 C 0.18296(12) 0.4924(3) 0.72767(18) 0.0483(12) Uani 1 1 d . . . . .
H22 H 0.168859 0.522582 0.730679 0.058 Uiso 1 1 calc R U . . .
C25 C 0.22532(11) 0.4013(3) 0.72041(15) 0.0372(9) Uani 1 1 d . . . . .
H25 H 0.239541 0.370238 0.718087 0.045 Uiso 1 1 calc R U . . .
C52 C 0.29233(19) 0.2725(3) 0.4214(2) 0.0675(17) Uani 1 1 d . . . . .
H52 H 0.303299 0.317327 0.422662 0.081 Uiso 1 1 calc R U . . .
C87 C 0.35845(13) 0.7305(3) 0.69406(18) 0.0475(12) Uani 1 1 d . . . . .
C6 C 0.33835(13) 0.9709(3) 0.93407(18) 0.0460(11) Uani 1 1 d . . . . .
H6 H 0.322437 1.006856 0.912987 0.055 Uiso 1 1 calc R U . . .
C47 C 0.29546(14) 0.1336(3) 0.50467(18) 0.0462(11) Uani 1 1 d . . . . .
C27 C 0.10794(12) 0.4801(3) 0.61343(19) 0.0528(13) Uani 1 1 d . . . . .
H27 H 0.121947 0.520389 0.632690 0.063 Uiso 1 1 calc R U . . .
C51 C 0.30152(17) 0.2393(3) 0.4627(2) 0.0626(15) Uani 1 1 d . . . . .
H51 H 0.318670 0.260762 0.491203 0.075 Uiso 1 1 calc R U . . .
C31 C 0.09276(13) 0.3494(3) 0.6034(2) 0.0532(13) Uani 1 1 d . . . . .
H31 H 0.096192 0.299501 0.615641 0.064 Uiso 1 1 calc R U . . .
C95 C 0.38650(13) 0.8648(3) 0.99540(18) 0.0497(12) Uani 1 1 d . . . . .
H95 H 0.402965 0.829321 1.015941 0.060 Uiso 1 1 calc R U . . .
C98 C 0.35593(12) 0.5348(3) 0.48239(17) 0.0431(11) Uani 1 1 d . . . . .
H98 H 0.374135 0.503048 0.487377 0.052 Uiso 1 1 calc R U . . .
C54 C 0.25943(15) 0.1442(4) 0.4181(2) 0.0605(15) Uani 1 1 d . . . . .
H54 H 0.247126 0.101251 0.415730 0.073 Uiso 1 1 calc R U . . .
C28 C 0.08364(12) 0.4950(3) 0.56799(18) 0.0505(12) Uani 1 1 d . . . . .
H28 H 0.081325 0.544739 0.556041 0.061 Uiso 1 1 calc R U . . .
C82 C 0.33282(13) 0.4608(3) 0.58112(18) 0.0472(11) Uani 1 1 d . . . . .
C7 C 0.33793(12) 0.8959(3) 0.91934(18) 0.0456(11) Uani 1 1 d . . . . .
H7 H 0.321238 0.881599 0.888721 0.055 Uiso 1 1 calc R U . . .
C9 C 0.35115(16) 1.1210(4) 1.0494(2) 0.0630(16) Uani 1 1 d . . . . .
H9 H 0.373846 1.131258 1.070894 0.076 Uiso 1 1 calc R U . . .
C86 C 0.32397(12) 0.7925(3) 0.71496(18) 0.0443(11) Uani 1 1 d . . . . .
H86A H 0.330917 0.783375 0.746359 0.053 Uiso 1 1 calc R U . . .
H86B H 0.335619 0.838454 0.715731 0.053 Uiso 1 1 calc R U . . .
N4 N -0.02543(14) 0.4927(4) 0.40216(18) 0.0823(18) Uani 1 1 d . . . . .
N17 N 0.48050(13) 1.1929(4) 0.8521(2) 0.0777(16) Uani 1 1 d . . . . .
N16 N 0.47835(13) 1.2792(3) 0.9040(2) 0.0773(17) Uani 1 1 d . . . . .
N13 N 0.42106(12) 1.2376(3) 0.8665(2) 0.0772(17) Uani 1 1 d . . . . .
N14 N 0.42737(12) 1.2738(3) 0.9312(2) 0.0744(16) Uani 1 1 d . . . . .
N15 N 0.48109(12) 1.3327(3) 0.9633(2) 0.0745(16) Uani 1 1 d . . . . .
C83 C 0.33894(14) 0.4786(3) 0.65402(19) 0.0474(11) Uani 1 1 d . . . . .
H83A H 0.356958 0.455715 0.683455 0.057 Uiso 1 1 calc R U . . .
H83B H 0.320495 0.441911 0.638637 0.057 Uiso 1 1 calc R U . . .
C11 C 0.29614(15) 1.1269(3) 1.02876(19) 0.0489(12) Uani 1 1 d . . . . .
C100 C 0.38264(12) 0.5191(3) 0.64306(17) 0.0452(11) Uani 1 1 d . . . . .
H100 H 0.400366 0.489610 0.670314 0.054 Uiso 1 1 calc R U . . .
C4 C 0.38678(12) 0.9388(3) 1.01088(19) 0.0471(12) Uani 1 1 d . . . . .
H4 H 0.403176 0.952677 1.041699 0.057 Uiso 1 1 calc R U . . .
C36 C 0.00425(14) 0.4077(4) 0.4686(2) 0.0623(15) Uani 1 1 d . . . . .
H36 H 0.003854 0.362871 0.482855 0.075 Uiso 1 1 calc R U . . .
C41 C 0.33219(15) 0.1012(3) 0.66242(18) 0.0493(12) Uani 1 1 d . . . . .
C55 C 0.48021(13) 0.6849(3) 0.9187(2) 0.0611(17) Uani 1 1 d . . . . .
C39 C 0.35699(15) 0.2225(4) 0.7000(2) 0.0597(15) Uani 1 1 d . . . . .
H39 H 0.373214 0.260533 0.709745 0.072 Uiso 1 1 calc R U . . .
C49 C 0.28446(17) 0.0732(3) 0.5543(2) 0.0579(15) Uani 1 1 d . . . . .
H49 H 0.269387 0.057808 0.560068 0.069 Uiso 1 1 calc R U . . .
C89 C 0.39052(13) 0.6405(3) 0.62067(19) 0.0522(13) Uani 1 1 d . . . . .
C8 C 0.36339(14) 1.0744(3) 0.9962(2) 0.0499(12) Uani 1 1 d . . . . .
H8A H 0.385953 1.085541 1.023301 0.060 Uiso 1 1 calc R U . . .
H8B H 0.358019 1.110632 0.971838 0.060 Uiso 1 1 calc R U . . .
C85 C 0.26915(12) 0.6230(3) 0.67987(18) 0.0430(11) Uani 1 1 d . . . . .
H85A H 0.253464 0.580741 0.662842 0.052 Uiso 1 1 calc R U . . .
H85B H 0.278806 0.616586 0.712592 0.052 Uiso 1 1 calc R U . . .
C81 C 0.34439(15) 0.4357(3) 0.52400(18) 0.0522(13) Uani 1 1 d . . . . .
H81A H 0.364265 0.409218 0.531671 0.063 Uiso 1 1 calc R U . . .
H81B H 0.327219 0.396604 0.513436 0.063 Uiso 1 1 calc R U . . .
C53 C 0.25270(16) 0.1796(4) 0.3789(2) 0.0700(17) Uani 1 1 d . . . . .
H53 H 0.236223 0.158160 0.350046 0.084 Uiso 1 1 calc R U . . .
C14 C 0.27183(17) 1.1538(3) 1.0372(2) 0.0577(15) Uani 1 1 d . . . . .
C42 C 0.30922(16) 0.1106(3) 0.6716(2) 0.0564(14) Uani 1 1 d . . . . .
H42 H 0.293038 0.072507 0.661937 0.068 Uiso 1 1 calc R U . . .
C61 C 0.41044(15) 1.2241(4) 0.8934(3) 0.073(2) Uani 1 1 d . . . . .
C33 C 0.03137(15) 0.5184(4) 0.4670(2) 0.0689(17) Uani 1 1 d . . . . .
H33 H 0.049946 0.550528 0.480032 0.083 Uiso 1 1 calc R U . . .
C26 C 0.13674(11) 0.3942(3) 0.68233(18) 0.0521(13) Uani 1 1 d . . . . .
H26A H 0.137834 0.338733 0.688277 0.062 Uiso 1 1 calc R U . . .
H26B H 0.128758 0.419736 0.698189 0.062 Uiso 1 1 calc R U . . .
C59 C 0.41167(15) 1.0790(4) 0.7990(2) 0.0668(17) Uani 1 1 d . . . . .
C10 C 0.32982(17) 1.1401(4) 1.0598(2) 0.0663(17) Uani 1 1 d . . . . .
H10 H 0.338232 1.162517 1.088532 0.080 Uiso 1 1 calc R U . . .
C99 C 0.38378(13) 0.5082(3) 0.60075(17) 0.0480(11) Uani 1 1 d . . . . .
H99 H 0.402573 0.475318 0.608648 0.058 Uiso 1 1 calc R U . . .
C103 C 0.49985(16) 1.3037(4) 0.9498(3) 0.077(2) Uani 1 1 d . . . . .
C70 C 0.44572(14) 1.3319(4) 0.9251(3) 0.077(2) Uani 1 1 d . . . . .
C48 C 0.27279(14) 0.1071(3) 0.5126(2) 0.0534(13) Uani 1 1 d . . . . .
H48 H 0.249941 0.112581 0.489698 0.064 Uiso 1 1 calc R U . . .
C63 C 0.58523(14) 0.7120(5) 1.0429(3) 0.093(3) Uani 1 1 d . . . . .
H63A H 0.593915 0.659260 1.048859 0.112 Uiso 1 1 calc R U . . .
H63B H 0.603531 0.747567 1.053110 0.112 Uiso 1 1 calc R U . . .
C40 C 0.35634(17) 0.1574(4) 0.6771(2) 0.0663(17) Uani 1 1 d . . . . .
H40 H 0.372179 0.151204 0.671466 0.080 Uiso 1 1 calc R U . . .
C76 C 0.52456(14) 0.6884(4) 0.9148(3) 0.077(2) Uani 1 1 d . . . . .
H76 H 0.526481 0.647263 0.897550 0.092 Uiso 1 1 calc R U . . .
C77 C 0.53712(15) 0.6612(4) 0.9638(3) 0.074(2) Uani 1 1 d . . . . .
H77 H 0.547931 0.609978 0.971545 0.089 Uiso 1 1 calc R U . . .
C44 C 0.32991(19) 0.0322(3) 0.6342(2) 0.0621(16) Uani 1 1 d . . . . .
H44A H 0.351731 0.008570 0.649182 0.075 Uiso 1 1 calc R U . . .
H44B H 0.314833 -0.006794 0.631772 0.075 Uiso 1 1 calc R U . . .
C56 C 0.46619(15) 0.7255(4) 0.8436(3) 0.074(2) Uani 1 1 d . . . . .
H56A H 0.443729 0.717956 0.834386 0.089 Uiso 1 1 calc R U . . .
H56B H 0.469715 0.688236 0.826534 0.089 Uiso 1 1 calc R U . . .
C66 C 0.53320(17) 0.9197(4) 0.8597(2) 0.0685(17) Uani 1 1 d . . . . .
C57 C 0.44277(15) 0.8558(4) 0.8125(2) 0.0651(17) Uani 1 1 d . . . . .
C35 C -0.02375(16) 0.4304(5) 0.4243(2) 0.076(2) Uani 1 1 d . . . . .
H35 H -0.042529 0.398527 0.409714 0.091 Uiso 1 1 calc R U . . .
C75 C 0.49127(16) 0.8253(5) 0.8192(3) 0.077(2) Uani 1 1 d . . . . .
H75 H 0.491344 0.786089 0.799302 0.093 Uiso 1 1 calc R U . . .
C90 C 0.39599(14) 0.6051(4) 0.55889(19) 0.0611(15) Uani 1 1 d . . . . .
H90A H 0.406416 0.656093 0.566835 0.073 Uiso 1 1 calc R U . . .
H90B H 0.412345 0.567295 0.564006 0.073 Uiso 1 1 calc R U . . .
C71 C 0.44404(15) 1.3022(4) 0.8830(3) 0.079(2) Uani 1 1 d . . . . .
C15 C 0.2800(2) 1.2135(4) 1.0687(2) 0.077(2) Uani 1 1 d . . . . .
H15 H 0.301389 1.234332 1.087073 0.092 Uiso 1 1 calc R U . . .
C74 C 0.47757(16) 0.9027(5) 0.7940(2) 0.076(2) Uani 1 1 d . . . . .
H74 H 0.471382 0.900133 0.762362 0.091 Uiso 1 1 calc R U . . .
C64 C 0.56383(14) 0.7776(4) 0.9694(3) 0.077(2) Uani 1 1 d . . . . .
C62 C 0.50478(15) 0.6231(4) 0.9951(3) 0.082(2) Uani 1 1 d . . . . .
H62A H 0.481468 0.613251 0.981358 0.099 Uiso 1 1 calc R U . . .
H62B H 0.516025 0.573075 1.003299 0.099 Uiso 1 1 calc R U . . .
C68 C 0.50392(18) 1.1426(5) 0.8572(3) 0.078(2) Uani 1 1 d . . . . .
C34 C 0.00203(18) 0.5354(5) 0.4236(2) 0.085(2) Uani 1 1 d . . . . .
H34 H 0.001685 0.579884 0.408439 0.102 Uiso 1 1 calc R U . . .
C60 C 0.40355(15) 1.2091(4) 0.8198(3) 0.083(2) Uani 1 1 d . . . . .
H60A H 0.397656 1.252899 0.799010 0.099 Uiso 1 1 calc R U . . .
H60B H 0.382975 1.184493 0.810730 0.099 Uiso 1 1 calc R U . . .
C69 C 0.48977(19) 1.2660(5) 0.8755(3) 0.095(3) Uani 1 1 d . . . . .
H69A H 0.480996 1.307133 0.852389 0.114 Uiso 1 1 calc R U . . .
H69B H 0.513935 1.269992 0.895187 0.114 Uiso 1 1 calc R U . . .
C65 C 0.54918(16) 0.7869(5) 0.8894(3) 0.090(3) Uani 1 1 d . . . . .
H65A H 0.571163 0.810402 0.905883 0.108 Uiso 1 1 calc R U . . .
H65B H 0.548171 0.744725 0.870533 0.108 Uiso 1 1 calc R U . . .
C18 C 0.23985(19) 1.1243(4) 1.0125(3) 0.077(2) Uani 1 1 d . . . . .
H18 H 0.233396 1.083058 0.991878 0.093 Uiso 1 1 calc R U . . .
C73 C 0.45289(18) 1.1059(5) 0.7881(2) 0.082(2) Uani 1 1 d . . . . .
H73 H 0.447610 1.116834 0.757481 0.098 Uiso 1 1 calc R U . . .
C16 C 0.2551(3) 1.2412(5) 1.0719(3) 0.092(3) Uani 1 1 d . . . . .
H16 H 0.260933 1.281229 1.093017 0.111 Uiso 1 1 calc R U . . .
C58 C 0.42332(17) 0.9723(5) 0.7636(2) 0.080(2) Uani 1 1 d . . . . .
H58A H 0.402039 0.953554 0.755221 0.095 Uiso 1 1 calc R U . . .
H58B H 0.421541 0.976859 0.735169 0.095 Uiso 1 1 calc R U . . .
C67 C 0.5056(2) 1.0374(5) 0.8119(3) 0.089(2) Uani 1 1 d . . . . .
H67A H 0.528576 1.055075 0.829322 0.106 Uiso 1 1 calc R U . . .
H67B H 0.495843 1.041459 0.779026 0.106 Uiso 1 1 calc R U . . .
C17 C 0.2173(2) 1.1572(5) 1.0190(4) 0.095(3) Uani 1 1 d . . . . .
H17 H 0.195824 1.136811 1.002054 0.114 Uiso 1 1 calc R U . . .
N5 N 0.31710(13) 0.0617(2) 0.58688(16) 0.0500(11) Uani 1 1 d . . . . .
N30 N 0.33384(10) 0.7261(2) 0.70050(15) 0.0421(9) Uani 1 1 d . . . . .
N38 N 0.29556(10) 0.6180(2) 0.67401(13) 0.0394(8) Uani 1 1 d . . . . .
N37 N 0.32830(10) 0.5498(2) 0.66315(14) 0.0445(9) Uani 1 1 d . . . . .
N29 N 0.36806(11) 0.6564(2) 0.69395(15) 0.0467(10) Uani 1 1 d . . . . .
N28 N 0.38714(11) 0.6021(3) 0.65127(15) 0.0501(10) Uani 1 1 d . . . . .
N36 N 0.35009(11) 0.4900(3) 0.62552(15) 0.0489(10) Uani 1 1 d . . . . .
N35 N 0.35184(11) 0.4719(3) 0.56596(14) 0.0488(10) Uani 1 1 d . . . . .
N27 N 0.38705(12) 0.5873(3) 0.58971(16) 0.0540(11) Uani 1 1 d . . . . .
C72 C 0.44735(17) 1.1782(5) 0.8081(3) 0.087(2) Uani 1 1 d . . . . .
H72 H 0.439617 1.222788 0.786878 0.104 Uiso 1 1 calc R U . . .
C24 C 0.19267(11) 0.3785(3) 0.69910(16) 0.0424(11) Uani 1 1 d . . . . .
H24 H 0.184963 0.332335 0.682157 0.051 Uiso 1 1 calc R U . . .
C23 C 0.17137(11) 0.4234(3) 0.70262(16) 0.0421(11) Uani 1 1 d . . . . .
O17' O 0.45972(18) 0.5493(5) 0.8623(3) 0.048(2) Uani 0.536(15) 1 d . U P A 2
H17C H 0.474669 0.514379 0.861426 0.071 Uiso 0.536(15) 1 d R U P A 2
H17D H 0.447229 0.553319 0.833886 0.071 Uiso 0.536(15) 1 d R U P A 2

loop_
_atom_site_aniso_label
_atom_site_aniso_U_11
_atom_site_aniso_U_22
_atom_site_aniso_U_33
_atom_site_aniso_U_23
_atom_site_aniso_U_13
_atom_site_aniso_U_12
U1 0.02843(8) 0.02306(7) 0.04044(9) -0.00280(6) 0.01869(7) -0.00134(5)
U2 0.02858(8) 0.02266(7) 0.04296(9) -0.00388(6) 0.01860(7) -0.00156(5)
U3 0.02726(9) 0.04170(11) 0.08285(16) -0.02643(10) 0.02530(10) -0.00910(7)
O22 0.038(2) 0.103(4) 0.116(4) 0.007(3) 0.031(3) -0.002(2)
O25 0.045(2) 0.074(3) 0.166(5) -0.028(3) 0.060(3) -0.022(2)
O19 0.046(2) 0.088(3) 0.080(3) -0.009(2) 0.041(2) 0.002(2)
O21 0.049(2) 0.061(3) 0.123(4) -0.001(3) 0.036(3) -0.008(2)
O26 0.076(3) 0.050(2) 0.090(3) -0.007(2) 0.062(3) -0.021(2)
O27 0.083(3) 0.063(3) 0.072(3) -0.020(2) 0.053(2) -0.033(2)
O28 0.076(3) 0.052(2) 0.076(3) -0.027(2) 0.053(2) -0.030(2)
O29 0.0444(19) 0.0406(19) 0.069(2) -0.0148(17) 0.0328(19) -0.0137(15)
O30 0.052(2) 0.049(2) 0.063(2) -0.0154(18) 0.028(2) -0.0122(17)
O31 0.057(2) 0.069(3) 0.059(2) -0.0192(19) 0.030(2) -0.030(2)
O32 0.058(2) 0.0434(19) 0.059(2) -0.0052(16) 0.0357(19) -0.0119(17)
O33 0.060(2) 0.0392(19) 0.073(3) 0.0005(17) 0.044(2) -0.0115(16)
O5 0.048(2) 0.045(2) 0.100(3) -0.009(2) 0.013(2) 0.0089(18)
O6 0.047(2) 0.076(3) 0.073(3) -0.026(2) 0.032(2) -0.020(2)
O9 0.044(2) 0.058(2) 0.120(4) -0.050(2) 0.050(2) -0.0213(18)
O17 0.051(3) 0.047(3) 0.057(3) -0.0002(18) 0.027(2) -0.0160(18)
O8 0.0328(17) 0.0347(17) 0.071(2) -0.0165(16) 0.0249(17) -0.0068(13)
O7 0.0303(16) 0.0300(16) 0.070(2) -0.0194(15) 0.0255(16) -0.0068(13)
O13 0.0353(17) 0.0392(18) 0.061(2) 0.0019(15) 0.0269(17) -0.0016(14)
O14 0.0402(18) 0.0368(17) 0.055(2) -0.0108(14) 0.0285(16) -0.0059(14)
O15 0.0435(19) 0.0422(18) 0.059(2) -0.0170(16) 0.0297(17) -0.0085(15)
O4 0.063(2) 0.0382(18) 0.059(2) 0.0135(16) 0.039(2) 0.0085(16)
O3 0.054(2) 0.044(2) 0.045(2) 0.0019(15) 0.0191(17) 0.0090(16)
O12 0.0314(16) 0.0368(17) 0.0471(18) -0.0077(13) 0.0181(15) -0.0080(13)
O1 0.047(2) 0.0348(17) 0.054(2) 0.0045(14) 0.0241(17) -0.0036(14)
O2 0.055(2) 0.0333(16) 0.050(2) -0.0019(14) 0.0325(17) -0.0040(15)
O10 0.0427(18) 0.0350(17) 0.0476(19) -0.0091(14) 0.0215(16) 0.0011(14)
O16 0.0377(19) 0.077(3) 0.052(2) -0.0153(19) 0.0199(17) 0.0105(18)
O11 0.079(3) 0.049(2) 0.058(2) -0.0073(19) 0.008(2) 0.027(2)
O23 0.047(3) 0.113(4) 0.103(4) 0.009(3) 0.034(3) -0.005(3)
N3 0.0259(18) 0.042(2) 0.048(2) 0.0067(17) 0.0128(17) -0.0029(16)
N26 0.050(2) 0.057(3) 0.042(2) -0.0117(19) 0.026(2) -0.015(2)
N34 0.046(2) 0.044(2) 0.042(2) -0.0024(17) 0.0256(19) -0.0009(18)
N33 0.044(2) 0.038(2) 0.039(2) -0.0048(16) 0.0247(18) -0.0029(17)
N25 0.041(2) 0.037(2) 0.051(2) -0.0084(17) 0.027(2) -0.0043(17)
N24 0.039(2) 0.036(2) 0.050(2) -0.0051(16) 0.0268(19) -0.0068(16)
N32 0.044(2) 0.0317(19) 0.050(2) -0.0007(16) 0.028(2) -0.0043(16)
N31 0.044(2) 0.0335(19) 0.049(2) -0.0040(16) 0.0294(19) -0.0089(16)
N23 0.040(2) 0.0327(19) 0.049(2) -0.0017(16) 0.0256(19) -0.0054(16)
N22 0.039(3) 0.071(4) 0.119(5) -0.016(3) 0.043(3) -0.020(2)
N7 0.032(2) 0.053(3) 0.110(4) -0.002(3) 0.030(3) -0.008(2)
N8 0.032(2) 0.060(3) 0.094(4) -0.019(3) 0.029(3) -0.007(2)
N21 0.037(3) 0.067(3) 0.125(5) -0.004(3) 0.041(3) -0.005(2)
N20 0.045(3) 0.082(4) 0.101(4) -0.017(3) 0.042(3) -0.006(3)
N9 0.042(3) 0.083(4) 0.086(4) -0.022(3) 0.039(3) -0.002(2)
N10 0.046(3) 0.092(4) 0.062(3) -0.007(3) 0.032(3) -0.002(3)
N19 0.060(3) 0.099(5) 0.076(4) -0.002(3) 0.043(3) -0.009(3)
N18 0.053(3) 0.095(4) 0.067(3) 0.015(3) 0.033(3) -0.002(3)
N11 0.048(3) 0.102(5) 0.056(3) 0.016(3) 0.023(3) 0.002(3)
N12 0.042(3) 0.075(4) 0.078(4) 0.016(3) 0.022(3) 0.008(3)
O20 0.040(2) 0.088(3) 0.079(3) 0.000(2) 0.024(2) -0.003(2)
O18 0.0307(18) 0.049(2) 0.093(3) -0.027(2) 0.0270(19) -0.0130(15)
O24 0.053(3) 0.102(4) 0.086(3) -0.004(3) 0.039(3) -0.017(2)
C97 0.042(2) 0.038(2) 0.041(2) -0.0074(18) 0.028(2) 0.0019(19)
C94 0.040(2) 0.035(2) 0.042(2) 0.0005(18) 0.026(2) -0.0013(18)
C1 0.041(3) 0.038(2) 0.049(3) -0.010(2) 0.021(2) -0.001(2)
N2 0.149(7) 0.092(5) 0.137(6) 0.038(5) 0.126(6) 0.044(5)
N1 0.049(2) 0.034(2) 0.053(2) -0.0080(17) 0.036(2) -0.0056(17)
N6 0.064(3) 0.067(3) 0.060(3) 0.013(2) 0.038(3) 0.010(3)
C20 0.029(2) 0.030(2) 0.033(2) 0.0003(16) 0.0144(18) -0.0010(16)
C96 0.044(3) 0.036(2) 0.043(2) -0.0055(18) 0.029(2) -0.0043(19)
C32 0.034(2) 0.059(3) 0.041(3) -0.002(2) 0.017(2) 0.000(2)
C79 0.052(3) 0.036(2) 0.044(3) -0.0076(19) 0.027(2) -0.006(2)
C101 0.042(3) 0.044(3) 0.040(2) -0.0015(19) 0.025(2) -0.002(2)
C30 0.041(3) 0.036(3) 0.058(3) -0.001(2) 0.017(2) -0.005(2)
C102 0.040(2) 0.038(2) 0.038(2) 0.0031(18) 0.023(2) -0.0018(19)
C38 0.040(2) 0.039(2) 0.032(2) -0.0036(18) 0.018(2) -0.0022(19)
C78 0.053(3) 0.034(2) 0.046(3) -0.0072(19) 0.031(2) -0.012(2)
C29 0.030(2) 0.050(3) 0.044(3) -0.001(2) 0.018(2) -0.003(2)
C13 0.050(3) 0.046(3) 0.051(3) -0.010(2) 0.033(3) -0.002(2)
C2 0.035(2) 0.036(2) 0.048(3) -0.0085(19) 0.025(2) -0.0021(18)
C19 0.036(2) 0.028(2) 0.0208(19) -0.0039(15) 0.0037(17) -0.0030(17)
C37 0.039(2) 0.033(2) 0.033(2) -0.0013(17) 0.016(2) -0.0001(18)
C84 0.048(3) 0.038(2) 0.045(3) 0.001(2) 0.027(2) -0.005(2)
C91 0.049(3) 0.048(3) 0.057(3) -0.013(2) 0.039(3) -0.010(2)
C12 0.044(3) 0.053(3) 0.052(3) -0.001(2) 0.030(2) 0.002(2)
C93 0.045(3) 0.040(2) 0.049(3) -0.002(2) 0.034(2) -0.006(2)
C50 0.056(3) 0.044(3) 0.052(3) -0.005(2) 0.036(3) -0.006(2)
C21 0.033(2) 0.038(2) 0.052(3) -0.008(2) 0.023(2) -0.0043(19)
C45 0.058(3) 0.066(4) 0.052(3) -0.005(3) 0.039(3) -0.003(3)
C80 0.047(3) 0.031(2) 0.046(3) -0.0086(18) 0.031(2) -0.0035(19)
C88 0.040(3) 0.063(3) 0.048(3) -0.017(2) 0.027(2) -0.015(2)
C92 0.040(3) 0.049(3) 0.064(3) -0.004(2) 0.037(3) -0.005(2)
C43 0.058(3) 0.040(3) 0.060(3) -0.014(2) 0.042(3) -0.012(2)
C46 0.057(3) 0.058(3) 0.057(3) -0.006(2) 0.043(3) -0.006(3)
C5 0.045(3) 0.037(2) 0.056(3) -0.009(2) 0.037(2) -0.006(2)
C22 0.036(2) 0.051(3) 0.055(3) -0.005(2) 0.025(2) 0.002(2)
C25 0.031(2) 0.032(2) 0.039(2) -0.0027(17) 0.0159(19) 0.0024(17)
C52 0.097(5) 0.040(3) 0.081(4) 0.001(3) 0.061(4) 0.000(3)
C87 0.049(3) 0.051(3) 0.045(3) -0.009(2) 0.029(2) -0.013(2)
C6 0.050(3) 0.041(3) 0.048(3) 0.001(2) 0.030(2) 0.007(2)
C47 0.058(3) 0.040(3) 0.051(3) -0.012(2) 0.038(3) -0.010(2)
C27 0.036(2) 0.038(3) 0.055(3) 0.003(2) 0.011(2) -0.009(2)
C51 0.082(4) 0.045(3) 0.065(4) -0.016(3) 0.046(3) -0.018(3)
C31 0.038(3) 0.036(3) 0.065(3) 0.009(2) 0.020(3) 0.000(2)
C95 0.042(3) 0.047(3) 0.047(3) -0.009(2) 0.020(2) 0.004(2)
C98 0.045(3) 0.044(3) 0.043(3) -0.007(2) 0.028(2) 0.003(2)
C54 0.054(3) 0.062(4) 0.053(3) 0.002(3) 0.026(3) -0.012(3)
C28 0.039(3) 0.045(3) 0.049(3) 0.008(2) 0.016(2) -0.005(2)
C82 0.050(3) 0.040(3) 0.047(3) -0.003(2) 0.027(2) -0.004(2)
C7 0.042(3) 0.041(3) 0.046(3) -0.009(2) 0.022(2) 0.000(2)
C9 0.062(4) 0.068(4) 0.062(4) -0.027(3) 0.038(3) -0.018(3)
C86 0.046(3) 0.038(2) 0.049(3) -0.010(2) 0.029(2) -0.013(2)
N4 0.051(3) 0.126(6) 0.045(3) 0.010(3) 0.016(2) 0.003(3)
N17 0.044(3) 0.079(4) 0.090(4) 0.014(3) 0.029(3) -0.003(3)
N16 0.041(3) 0.072(4) 0.097(4) 0.014(3) 0.029(3) -0.002(2)
N13 0.039(3) 0.053(3) 0.107(5) 0.006(3) 0.026(3) 0.005(2)
N14 0.031(2) 0.067(3) 0.101(4) 0.001(3) 0.027(3) 0.001(2)
N15 0.035(2) 0.057(3) 0.108(4) 0.002(3) 0.029(3) -0.002(2)
C83 0.056(3) 0.038(3) 0.054(3) -0.005(2) 0.036(3) -0.007(2)
C11 0.066(3) 0.039(3) 0.058(3) 0.005(2) 0.046(3) 0.007(2)
C100 0.042(3) 0.048(3) 0.038(2) -0.003(2) 0.020(2) -0.002(2)
C4 0.038(3) 0.050(3) 0.049(3) -0.013(2) 0.024(2) -0.006(2)
C36 0.049(3) 0.060(4) 0.051(3) -0.004(3) 0.016(3) -0.004(3)
C41 0.076(4) 0.042(3) 0.048(3) -0.006(2) 0.047(3) -0.005(2)
C55 0.033(3) 0.036(3) 0.101(5) -0.022(3) 0.032(3) -0.009(2)
C39 0.058(3) 0.069(4) 0.059(3) -0.029(3) 0.039(3) -0.022(3)
C49 0.077(4) 0.050(3) 0.075(4) -0.024(3) 0.062(4) -0.024(3)
C89 0.044(3) 0.065(4) 0.053(3) -0.013(3) 0.032(3) -0.014(2)
C8 0.055(3) 0.039(3) 0.072(4) -0.013(2) 0.047(3) -0.012(2)
C85 0.046(3) 0.033(2) 0.056(3) 0.003(2) 0.033(2) -0.0055(19)
C81 0.066(4) 0.037(3) 0.048(3) -0.006(2) 0.031(3) 0.000(2)
C53 0.053(3) 0.081(4) 0.050(3) 0.005(3) 0.017(3) -0.006(3)
C14 0.082(4) 0.050(3) 0.073(4) 0.019(3) 0.064(4) 0.019(3)
C42 0.080(4) 0.040(3) 0.071(4) -0.019(2) 0.057(3) -0.022(3)
C61 0.035(3) 0.051(3) 0.101(5) 0.010(3) 0.022(3) 0.013(3)
C33 0.049(3) 0.090(5) 0.052(3) 0.015(3) 0.022(3) -0.005(3)
C26 0.026(2) 0.061(3) 0.048(3) 0.015(2) 0.011(2) -0.006(2)
C59 0.039(3) 0.080(5) 0.052(3) 0.016(3) 0.012(3) 0.012(3)
C10 0.071(4) 0.074(4) 0.066(4) -0.029(3) 0.048(3) -0.013(3)
C99 0.044(3) 0.056(3) 0.045(3) -0.006(2) 0.027(2) 0.000(2)
C103 0.047(3) 0.050(3) 0.112(6) 0.020(3) 0.036(4) 0.001(3)
C70 0.037(3) 0.046(3) 0.109(6) 0.007(3) 0.022(3) 0.000(2)
C48 0.049(3) 0.055(3) 0.060(3) -0.017(3) 0.035(3) -0.016(2)
C63 0.026(3) 0.083(5) 0.140(7) -0.013(5) 0.034(4) -0.004(3)
C40 0.077(4) 0.077(4) 0.069(4) -0.025(3) 0.056(4) -0.017(3)
C76 0.035(3) 0.056(4) 0.127(6) -0.025(4) 0.042(4) -0.004(3)
C77 0.040(3) 0.047(3) 0.123(6) -0.011(4) 0.042(4) 0.000(2)
C44 0.107(5) 0.042(3) 0.067(4) -0.005(2) 0.068(4) -0.002(3)
C56 0.044(3) 0.070(4) 0.100(5) -0.034(4) 0.039(4) -0.012(3)
C66 0.058(4) 0.085(5) 0.074(4) -0.010(3) 0.045(4) -0.008(3)
C57 0.048(3) 0.087(5) 0.057(3) -0.023(3) 0.030(3) -0.005(3)
C35 0.048(3) 0.097(5) 0.054(4) -0.013(4) 0.015(3) -0.010(3)
C75 0.052(4) 0.099(5) 0.087(5) -0.040(4) 0.045(4) -0.013(4)
C90 0.048(3) 0.090(4) 0.046(3) -0.013(3) 0.029(3) -0.024(3)
C71 0.043(3) 0.060(4) 0.100(5) 0.018(4) 0.024(3) 0.008(3)
C15 0.104(5) 0.079(4) 0.072(4) 0.009(3) 0.066(4) 0.033(4)
C74 0.056(4) 0.116(6) 0.062(4) -0.022(4) 0.038(3) -0.009(4)
C64 0.029(3) 0.072(4) 0.120(6) -0.015(4) 0.038(4) 0.001(3)
C62 0.040(3) 0.051(4) 0.123(6) -0.005(4) 0.031(4) -0.016(3)
C68 0.054(4) 0.095(5) 0.083(5) 0.028(4) 0.040(4) 0.001(4)
C34 0.066(4) 0.120(6) 0.056(4) 0.030(4) 0.029(4) 0.003(4)
C60 0.038(3) 0.077(5) 0.086(5) 0.017(4) 0.011(3) 0.011(3)
C69 0.057(4) 0.088(6) 0.119(7) 0.026(5) 0.042(5) -0.008(4)
C65 0.048(4) 0.084(5) 0.148(7) -0.013(5) 0.063(5) 0.000(3)
C18 0.090(5) 0.062(4) 0.119(6) 0.008(4) 0.084(5) 0.008(4)
C73 0.062(4) 0.105(6) 0.062(4) 0.030(4) 0.029(3) 0.005(4)
C16 0.145(8) 0.085(5) 0.097(6) 0.023(4) 0.099(6) 0.044(6)
C58 0.051(4) 0.116(6) 0.055(4) -0.010(4) 0.022(3) -0.011(4)
C67 0.073(5) 0.127(7) 0.086(5) 0.014(5) 0.058(4) -0.005(5)
C17 0.112(6) 0.082(5) 0.154(8) 0.024(5) 0.113(7) 0.011(5)
N5 0.074(3) 0.040(2) 0.057(3) -0.0140(19) 0.051(3) -0.010(2)
N30 0.046(2) 0.035(2) 0.055(2) -0.0028(17) 0.035(2) -0.0068(17)
N38 0.039(2) 0.0341(19) 0.043(2) -0.0009(16) 0.0234(18) -0.0040(16)
N37 0.045(2) 0.044(2) 0.048(2) -0.0115(18) 0.030(2) -0.0106(18)
N29 0.048(2) 0.046(2) 0.057(3) -0.0087(19) 0.038(2) -0.0105(19)
N28 0.052(3) 0.057(3) 0.048(2) -0.014(2) 0.034(2) -0.014(2)
N36 0.046(2) 0.054(3) 0.052(2) -0.016(2) 0.032(2) -0.0161(19)
N35 0.051(2) 0.050(2) 0.041(2) -0.0119(18) 0.026(2) -0.012(2)
N27 0.060(3) 0.059(3) 0.051(3) -0.017(2) 0.037(2) -0.020(2)
C72 0.058(4) 0.092(5) 0.084(5) 0.040(4) 0.027(4) 0.012(4)
C24 0.037(2) 0.031(2) 0.043(3) -0.0029(18) 0.015(2) -0.0098(18)
C23 0.025(2) 0.046(3) 0.040(2) 0.0098(19) 0.0108(19) -0.0020(18)
O17' 0.039(3) 0.047(3) 0.056(3) -0.0065(17) 0.028(2) -0.0079(16)

loop_
_atom_type_symbol
_atom_type_description
_atom_type_scat_dispersion_real
_atom_type_scat_dispersion_imag
_atom_type_scat_source
C C 0.0033 0.0016 'International Tables Vol C Tables 4.2.6.8 and 6.1.1.4'
H H 0.0000 0.0000 'International Tables Vol C Tables 4.2.6.8 and 6.1.1.4'
N N 0.0061 0.0033 'International Tables Vol C Tables 4.2.6.8 and 6.1.1.4'
O O 0.0106 0.0060 'International Tables Vol C Tables 4.2.6.8 and 6.1.1.4'
U U -9.6767 9.6646 'International Tables Vol C Tables 4.2.6.8 and 6.1.1.4'

loop_
_geom_angle_atom_site_label_1
_geom_angle_atom_site_label_2
_geom_angle_atom_site_label_3
_geom_angle
_geom_angle_site_symmetry_1
_geom_angle_site_symmetry_3
_geom_angle_publ_flag
O8 U1 U3 36.29(8) . . ?
O8 U1 O12 149.61(11) . . ?
O8 U1 O10 72.43(11) . . ?
O8 U1 O16 141.67(12) . . ?
O7 U1 U3 35.37(8) . . ?
O7 U1 O8 70.26(11) . . ?
O7 U1 O12 79.79(11) . . ?
O7 U1 O10 142.43(11) . . ?
O7 U1 O16 147.18(12) . . ?
O12 U1 U3 113.34(8) . . ?
O12 U1 O16 67.55(12) . . ?
O1 U1 U3 102.63(12) . . ?
O1 U1 O8 96.12(15) . . ?
O1 U1 O7 92.29(15) . . ?
O1 U1 O12 90.03(14) . . ?
O1 U1 O2 175.86(16) . . ?
O1 U1 O10 87.38(14) . . ?
O1 U1 O16 91.01(16) . . ?
O2 U1 U3 81.50(11) . . ?
O2 U1 O8 87.31(15) . . ?
O2 U1 O7 91.05(15) . . ?
O2 U1 O12 88.16(14) . . ?
O2 U1 O10 91.46(14) . . ?
O2 U1 O16 84.85(15) . . ?
O10 U1 U3 108.35(8) . . ?
O10 U1 O12 137.75(11) . . ?
O10 U1 O16 70.34(12) . . ?
O16 U1 U3 166.27(11) . . ?
O9 U2 U3 37.33(9) . . ?
O9 U2 O13 157.63(13) . . ?
O9 U2 O14 123.85(12) . . ?
O9 U2 O15 72.82(12) . . ?
O9 U2 C37 98.19(13) . . ?
O7 U2 U3 35.23(8) . . ?
O7 U2 O9 72.53(12) . . ?
O7 U2 O13 85.33(12) . . ?
O7 U2 O14 163.62(11) . . ?
O7 U2 O15 143.94(12) . . ?
O7 U2 C37 169.58(13) . . ?
O13 U2 U3 120.41(9) . . ?
O13 U2 O14 78.33(11) . . ?
O13 U2 O15 129.54(12) . . ?
O13 U2 C37 104.13(13) . . ?
O14 U2 U3 161.14(7) . . ?
O14 U2 C37 26.01(12) . . ?
O15 U2 U3 109.77(8) . . ?
O15 U2 O14 51.90(11) . . ?
O15 U2 C37 25.90(12) . . ?
O4 U2 U3 94.16(13) . . ?
O4 U2 O9 95.36(19) . . ?
O4 U2 O7 89.77(16) . . ?
O4 U2 O13 87.57(15) . . ?
O4 U2 O14 88.46(15) . . ?
O4 U2 O15 83.79(15) . . ?
O4 U2 O3 175.12(18) . . ?
O4 U2 C37 86.32(15) . . ?
O3 U2 U3 90.72(12) . . ?
O3 U2 O9 88.56(19) . . ?
O3 U2 O7 94.19(15) . . ?
O3 U2 O13 89.91(16) . . ?
O3 U2 O14 86.94(14) . . ?
O3 U2 O15 94.63(15) . . ?
O3 U2 C37 90.25(15) . . ?
C37 U2 U3 135.45(10) . . ?
U2 U3 U1 69.121(12) . . ?
O5 U3 U1 99.49(16) . . ?
O5 U3 U2 92.40(14) . . ?
O5 U3 O9 91.8(2) . . ?
O5 U3 O17 74.7(3) . . ?
O5 U3 O8 89.19(19) . . ?
O5 U3 O7 93.73(18) . . ?
O5 U3 O18 91.87(18) . . ?
O5 U3 O17' 90.9(3) . . ?
O6 U3 U1 83.89(13) . . ?
O6 U3 U2 91.14(12) . . ?
O6 U3 O5 175.8(2) . . ?
O6 U3 O9 89.66(19) . . ?
O6 U3 O17 102.1(2) . . ?
O6 U3 O8 92.06(17) . . ?
O6 U3 O7 90.46(16) . . ?
O6 U3 O18 84.65(17) . . ?
O6 U3 O17' 85.8(3) . . ?
O9 U3 U1 105.66(9) . . ?
O9 U3 U2 36.95(9) . . ?
O9 U3 O17 71.07(18) . . ?
O9 U3 O18 144.01(13) . . ?
O9 U3 O17' 71.86(17) . . ?
O17 U3 U1 173.01(18) . . ?
O17 U3 U2 106.82(15) . . ?
O8 U3 U1 37.30(8) . . ?
O8 U3 U2 105.26(8) . . ?
O8 U3 O9 142.21(12) . . ?
O8 U3 O17 144.49(19) . . ?
O8 U3 O18 73.63(12) . . ?
O8 U3 O17' 145.92(17) . . ?
O7 U3 U1 35.15(8) . . ?
O7 U3 U2 34.27(8) . . ?
O7 U3 O9 71.20(12) . . ?
O7 U3 O17 140.00(17) . . ?
O7 U3 O8 71.04(11) . . ?
O7 U3 O18 144.12(12) . . ?
O7 U3 O17' 142.88(17) . . ?
O18 U3 U1 108.99(9) . . ?
O18 U3 U2 175.57(11) . . ?
O18 U3 O17 75.47(18) . . ?
O18 U3 O17' 72.30(17) . . ?
O17' U3 U1 169.5(2) . . ?
O17' U3 U2 108.79(14) . . ?
U2 O9 U3 105.72(15) . . ?
U3 O17 H17A 109.3 . . ?
U3 O17 H17B 109.5 . . ?
H17A O17 H17B 104.5 . . ?
U3 O8 U1 106.41(13) . . ?
U1 O7 U3 109.48(12) . . ?
U2 O7 U1 138.85(14) . . ?
U2 O7 U3 110.50(13) . . ?
C19 O13 U2 129.9(3) . . ?
C37 O14 U2 92.7(3) . . ?
C37 O15 U2 95.1(3) . . ?
C19 O12 U1 138.9(3) . . ?
C1 O10 U1 130.6(3) . . ?
U1 O16 H16A 110.1 . . ?
U1 O16 H16B 109.4 . . ?
H16A O16 H16B 103.9 . . ?
C27 N3 C26 120.7(4) . . ?
C31 N3 C27 119.2(4) . . ?
C31 N3 C26 119.9(4) . . ?
C91 N26 C98 112.6(4) . . ?
C91 N26 C90 121.2(5) . . ?
C90 N26 C98 123.4(5) . . ?
C80 N34 C98 112.6(4) . . ?
C80 N34 C81 122.9(4) . . ?
C81 N34 C98 123.5(4) . . ?
C79 N33 C97 122.4(4) . . ?
C80 N33 C97 112.1(4) . . ?
C80 N33 C79 121.6(4) . . ?
C91 N25 C97 112.3(4) . . ?
C91 N25 C92 123.0(4) . . ?
C92 N25 C97 123.8(4) . . ?
C93 N24 C96 111.7(4) . . ?
C93 N24 C92 122.3(4) . . ?
C92 N24 C96 123.4(4) . . ?
C79 N32 C96 124.1(4) . . ?
C78 N32 C96 112.7(4) . . ?
C78 N32 C79 122.0(4) . . ?
C78 N31 C94 111.4(4) . . ?
C78 N31 C86 120.7(4) . 7_566 ?
C86 N31 C94 123.5(4) 7_566 . ?
C94 N23 C85 123.1(4) . 7_566 ?
C93 N23 C94 112.8(4) . . ?
C93 N23 C85 122.5(4) . 7_566 ?
C63 N22 C77 123.7(6) . . ?
C64 N22 C63 120.2(6) . . ?
C64 N22 C77 112.1(7) . . ?
C55 N7 C77 111.5(6) . . ?
C55 N7 C62 124.4(5) . . ?
C62 N7 C77 123.3(6) . . ?
C55 N8 C76 110.0(6) . . ?
C55 N8 C56 122.6(5) . . ?
C56 N8 C76 123.0(6) . . ?
C64 N21 C76 110.5(7) . . ?
C64 N21 C65 124.3(6) . . ?
C65 N21 C76 124.7(7) . . ?
C66 N20 C75 112.1(6) . . ?
C66 N20 C65 122.1(6) . . ?
C65 N20 C75 124.3(6) . . ?
C57 N9 C56 120.5(5) . . ?
C57 N9 C75 111.9(6) . . ?
C75 N9 C56 124.0(5) . . ?
C57 N10 C74 112.3(6) . . ?
C57 N10 C58 121.8(6) . . ?
C58 N10 C74 123.1(6) . . ?
C66 N19 C74 113.6(7) . . ?
C66 N19 C67 122.0(6) . . ?
C74 N19 C67 124.0(7) . . ?
C68 N18 C73 112.3(7) . . ?
C68 N18 C67 122.0(6) . . ?
C67 N18 C73 122.6(7) . . ?
C59 N11 C73 112.7(7) . . ?
C59 N11 C58 122.5(6) . . ?
C73 N11 C58 124.4(6) . . ?
C59 N12 C60 121.8(6) . . ?
C59 N12 C72 113.0(7) . . ?
C72 N12 C60 122.0(6) . . ?
C55 O18 U3 125.3(3) . . ?
N33 C97 H97 111.4 . . ?
N33 C97 C98 103.4(4) . . ?
N25 C97 N33 114.5(4) . . ?
N25 C97 H97 111.4 . . ?
N25 C97 C98 104.0(4) . . ?
C98 C97 H97 111.4 . . ?
N31 C94 H94 111.4 . . ?
N31 C94 C96 103.9(4) . . ?
N23 C94 N31 115.0(4) . . ?
N23 C94 H94 111.4 . . ?
N23 C94 C96 103.2(4) . . ?
C96 C94 H94 111.4 . . ?
O10 C1 C2 116.0(4) . . ?
O11 C1 O10 124.2(5) . . ?
O11 C1 C2 119.7(5) . . ?
C16 N2 C17 116.1(7) . . ?
C13 N1 C9 119.5(5) . . ?
C13 N1 C8 121.0(4) . . ?
C9 N1 C8 119.4(5) . . ?
C52 N6 C53 117.9(5) . . ?
C21 C20 C19 119.4(4) . . ?
C25 C20 C19 120.7(4) . . ?
C25 C20 C21 119.7(4) . . ?
N24 C96 C94 103.5(4) . . ?
N24 C96 H96 111.7 . . ?
N32 C96 N24 114.4(4) . . ?
N32 C96 C94 103.4(4) . . ?
N32 C96 H96 111.7 . . ?
C94 C96 H96 111.7 . . ?
C36 C32 C29 119.3(5) . . ?
C33 C32 C29 123.0(5) . . ?
C33 C32 C36 117.6(5) . . ?
N33 C79 N32 114.6(4) . . ?
N33 C79 H79A 108.6 . . ?
N33 C79 H79B 108.6 . . ?
N32 C79 H79A 108.6 . . ?
N32 C79 H79B 108.6 . . ?
H79A C79 H79B 107.6 . . ?
C102 C101 H101 112.0 . . ?
N37 C101 H101 112.0 . . ?
N37 C101 C102 103.1(4) . . ?
N37 C101 N29 114.2(4) . . ?
N29 C101 H101 112.0 . . ?
N29 C101 C102 102.9(4) . . ?
C29 C30 H30 120.0 . . ?
C31 C30 H30 120.0 . . ?
C31 C30 C29 120.1(5) . . ?
C101 C102 H102 111.9 . . ?
N30 C102 C101 103.4(4) . . ?
N30 C102 H102 111.9 . . ?
N30 C102 N38 113.5(4) . . ?
N38 C102 C101 103.8(4) . . ?
N38 C102 H102 111.9 . . ?
C43 C38 C37 121.1(4) . . ?
C43 C38 C39 119.6(5) . . ?
C39 C38 C37 119.3(4) . . ?
O33 C78 N32 126.4(5) . . ?
O33 C78 N31 124.9(5) . . ?
N32 C78 N31 108.6(4) . . ?
C30 C29 C32 122.8(5) . . ?
C30 C29 C28 117.8(5) . . ?
C28 C29 C32 119.3(5) . . ?
N1 C13 H13 119.2 . . ?
N1 C13 C12 121.5(5) . . ?
C12 C13 H13 119.2 . . ?
C95 C2 C1 120.8(4) . . ?
C7 C2 C1 120.5(4) . . ?
C7 C2 C95 118.7(4) . . ?
O13 C19 C20 116.0(4) . . ?
O12 C19 O13 123.1(4) . . ?
O12 C19 C20 120.9(4) . . ?
O14 C37 U2 61.2(2) . . ?
O14 C37 C38 120.8(4) . . ?
O15 C37 U2 59.0(2) . . ?
O15 C37 O14 120.2(4) . . ?
O15 C37 C38 119.0(4) . . ?
C38 C37 U2 175.8(3) . . ?
O30 C84 N38 125.8(5) . . ?
O30 C84 N37 126.2(5) . . ?
N38 C84 N37 108.0(4) . . ?
O28 C91 N26 125.7(5) . . ?
O28 C91 N25 126.6(5) . . ?
N25 C91 N26 107.6(4) . . ?
C13 C12 H12 120.0 . . ?
C13 C12 C11 120.0(5) . . ?
C11 C12 H12 120.0 . . ?
O29 C93 N24 125.7(5) . . ?
O29 C93 N23 125.7(5) . . ?
N23 C93 N24 108.5(4) . . ?
C51 C50 C47 120.0(5) . . ?
C54 C50 C47 121.2(5) . . ?
C54 C50 C51 118.8(5) . . ?
C20 C21 H21 120.1 . . ?
C20 C21 C22 119.8(4) . . ?
C22 C21 H21 120.1 . . ?
C46 C45 H45 119.8 . . ?
N5 C45 H45 119.8 . . ?
N5 C45 C46 120.4(6) . . ?
O32 C80 N34 126.5(5) . . ?
O32 C80 N33 125.5(5) . . ?
N34 C80 N33 108.0(4) . . ?
H88A C88 H88B 107.7 . . ?
N29 C88 H88A 108.8 . . ?
N29 C88 H88B 108.8 . . ?
N29 C88 N28 113.9(4) . . ?
N28 C88 H88A 108.8 . . ?
N28 C88 H88B 108.8 . . ?
N25 C92 N24 114.6(4) . . ?
N25 C92 H92A 108.6 . . ?
N25 C92 H92B 108.6 . . ?
N24 C92 H92A 108.6 . . ?
N24 C92 H92B 108.6 . . ?
H92A C92 H92B 107.6 . . ?
C38 C43 H43 120.2 . . ?
C42 C43 C38 119.6(5) . . ?
C42 C43 H43 120.2 . . ?
C45 C46 H46 119.4 . . ?
C45 C46 C47 121.1(5) . . ?
C47 C46 H46 119.4 . . ?
C6 C5 C4 119.0(4) . . ?
C6 C5 C8 121.1(5) . . ?
C4 C5 C8 119.8(5) . . ?
C21 C22 H22 119.8 . . ?
C23 C22 C21 120.4(5) . . ?
C23 C22 H22 119.8 . . ?
C20 C25 H25 120.0 . . ?
C24 C25 C20 120.0(4) . . ?
C24 C25 H25 120.0 . . ?
N6 C52 H52 118.6 . . ?
N6 C52 C51 122.7(6) . . ?
C51 C52 H52 118.6 . . ?
O26 C87 N30 125.4(5) . . ?
O26 C87 N29 127.1(5) . . ?
N29 C87 N30 107.5(4) . . ?
C5 C6 H6 119.7 . . ?
C7 C6 C5 120.6(5) . . ?
C7 C6 H6 119.7 . . ?
C46 C47 C50 120.2(5) . . ?
C46 C47 C48 117.2(5) . . ?
C48 C47 C50 122.6(5) . . ?
N3 C27 H27 119.3 . . ?
C28 C27 N3 121.4(5) . . ?
C28 C27 H27 119.3 . . ?
C50 C51 H51 120.7 . . ?
C52 C51 C50 118.7(6) . . ?
C52 C51 H51 120.7 . . ?
N3 C31 C30 121.5(5) . . ?
N3 C31 H31 119.2 . . ?
C30 C31 H31 119.2 . . ?
C2 C95 H95 119.5 . . ?
C4 C95 C2 121.1(5) . . ?
C4 C95 H95 119.5 . . ?
N26 C98 N34 114.3(4) . . ?
N26 C98 C97 103.2(4) . . ?
N26 C98 H98 111.8 . . ?
N34 C98 C97 103.5(4) . . ?
N34 C98 H98 111.8 . . ?
C97 C98 H98 111.8 . . ?
C50 C54 H54 120.8 . . ?
C53 C54 C50 118.5(6) . . ?
C53 C54 H54 120.8 . . ?
C29 C28 H28 120.1 . . ?
C27 C28 C29 119.7(5) . . ?
C27 C28 H28 120.1 . . ?
O31 C82 N36 126.1(5) . . ?
O31 C82 N35 126.2(5) . . ?
N35 C82 N36 107.8(4) . . ?
C2 C7 C6 120.9(5) . . ?
C2 C7 H7 119.5 . . ?
C6 C7 H7 119.5 . . ?
N1 C9 H9 119.7 . . ?
N1 C9 C10 120.6(6) . . ?
C10 C9 H9 119.7 . . ?
N31 C86 H86A 108.8 7_566 . ?
N31 C86 H86B 108.8 7_566 . ?
N31 C86 N30 113.7(4) 7_566 . ?
H86A C86 H86B 107.7 . . ?
N30 C86 H86A 108.8 . . ?
N30 C86 H86B 108.8 . . ?
C35 N4 C34 115.7(6) . . ?
C68 N17 C69 121.5(6) . . ?
C68 N17 C72 111.1(7) . . ?
C69 N17 C72 122.9(6) . . ?
C103 N16 C71 111.8(7) . . ?
C103 N16 C69 121.8(6) . . ?
C69 N16 C71 120.9(7) . . ?
C61 N13 C71 113.0(7) . . ?
C61 N13 C60 122.7(6) . . ?
C60 N13 C71 121.3(7) . . ?
C61 N14 C70 110.3(7) . . ?
C61 N14 C63 119.7(6) . 5_677 ?
C63 N14 C70 123.0(6) 5_677 . ?
C103 N15 C70 111.6(7) . . ?
C103 N15 C62 122.8(5) . 5_677 ?
C62 N15 C70 123.6(6) 5_677 . ?
H83A C83 H83B 107.7 . . ?
N37 C83 H83A 108.9 . . ?
N37 C83 H83B 108.9 . . ?
N36 C83 H83A 108.9 . . ?
N36 C83 H83B 108.9 . . ?
N36 C83 N37 113.3(4) . . ?
C12 C11 C14 120.5(5) . . ?
C10 C11 C12 116.9(5) . . ?
C10 C11 C14 122.6(5) . . ?
C99 C100 H100 111.6 . . ?
N28 C100 H100 111.6 . . ?
N28 C100 C99 103.0(4) . . ?
N36 C100 H100 111.6 . . ?
N36 C100 C99 102.7(4) . . ?
N36 C100 N28 115.5(4) . . ?
C5 C4 H4 120.1 . . ?
C95 C4 C5 119.8(5) . . ?
C95 C4 H4 120.1 . . ?
C32 C36 H36 121.0 . . ?
C32 C36 C35 117.9(6) . . ?
C35 C36 H36 121.0 . . ?
C42 C41 C40 119.4(5) . . ?
C42 C41 C44 120.5(5) . . ?
C40 C41 C44 120.1(5) . . ?
N8 C55 N7 110.7(5) . . ?
O18 C55 N7 123.6(7) . . ?
O18 C55 N8 125.7(6) . . ?
C38 C39 H39 119.9 . . ?
C40 C39 C38 120.2(5) . . ?
C40 C39 H39 119.9 . . ?
C48 C49 H49 119.3 . . ?
N5 C49 H49 119.3 . . ?
N5 C49 C48 121.4(5) . . ?
O27 C89 N28 126.2(5) . . ?
O27 C89 N27 125.8(5) . . ?
N27 C89 N28 108.0(5) . . ?
N1 C8 C5 113.6(4) . . ?
N1 C8 H8A 108.8 . . ?
N1 C8 H8B 108.8 . . ?
C5 C8 H8A 108.8 . . ?
C5 C8 H8B 108.8 . . ?
H8A C8 H8B 107.7 . . ?
N23 C85 H85A 109.1 7_566 . ?
N23 C85 H85B 109.1 7_566 . ?
N23 C85 N38 112.7(4) 7_566 . ?
H85A C85 H85B 107.8 . . ?
N38 C85 H85A 109.1 . . ?
N38 C85 H85B 109.1 . . ?
N34 C81 H81A 108.6 . . ?
N34 C81 H81B 108.6 . . ?
N34 C81 N35 114.5(4) . . ?
H81A C81 H81B 107.6 . . ?
N35 C81 H81A 108.6 . . ?
N35 C81 H81B 108.6 . . ?
N6 C53 C54 123.4(6) . . ?
N6 C53 H53 118.3 . . ?
C54 C53 H53 118.3 . . ?
C15 C14 C11 120.9(6) . . ?
C18 C14 C11 121.9(6) . . ?
C18 C14 C15 117.1(6) . . ?
C43 C42 C41 121.3(5) . . ?
C43 C42 H42 119.3 . . ?
C41 C42 H42 119.3 . . ?
O21 C61 N13 126.1(7) . . ?
O21 C61 N14 125.4(8) . . ?
N13 C61 N14 108.5(6) . . ?
C32 C33 H33 120.4 . . ?
C32 C33 C34 119.1(6) . . ?
C34 C33 H33 120.4 . . ?
N3 C26 H26A 108.8 . . ?
N3 C26 H26B 108.8 . . ?
N3 C26 C23 113.9(4) . . ?
H26A C26 H26B 107.7 . . ?
C23 C26 H26A 108.8 . . ?
C23 C26 H26B 108.8 . . ?
N11 C59 N12 107.2(6) . . ?
O20 C59 N11 126.7(7) . . ?
O20 C59 N12 126.0(7) . . ?
C9 C10 C11 121.3(5) . . ?
C9 C10 H10 119.3 . . ?
C11 C10 H10 119.3 . . ?
C100 C99 H99 111.9 . . ?
N35 C99 C100 103.1(4) . . ?
N35 C99 H99 111.9 . . ?
N27 C99 C100 103.1(4) . . ?
N27 C99 H99 111.9 . . ?
N27 C99 N35 114.3(4) . . ?
O22 C103 N16 125.8(8) . . ?
O22 C103 N15 125.9(8) . . ?
N15 C103 N16 108.4(6) . . ?
N14 C70 C71 104.3(6) . . ?
N15 C70 N14 112.7(6) . . ?
N15 C70 C71 104.4(6) . . ?
C47 C48 H48 120.3 . . ?
C49 C48 C47 119.4(5) . . ?
C49 C48 H48 120.3 . . ?
N22 C63 H63A 109.2 . . ?
N22 C63 H63B 109.2 . . ?
N14 C63 N22 111.9(5) 5_677 . ?
N14 C63 H63A 109.2 5_677 . ?
N14 C63 H63B 109.2 5_677 . ?
H63A C63 H63B 107.9 . . ?
C41 C40 H40 120.0 . . ?
C39 C40 C41 119.9(5) . . ?
C39 C40 H40 120.0 . . ?
N8 C76 H76 111.8 . . ?
N8 C76 C77 103.7(6) . . ?
N21 C76 N8 112.4(5) . . ?
N21 C76 H76 111.8 . . ?
N21 C76 C77 104.7(6) . . ?
C77 C76 H76 111.8 . . ?
N22 C77 N7 113.5(6) . . ?
N22 C77 C76 103.4(6) . . ?
N22 C77 H77 112.1 . . ?
N7 C77 C76 102.8(5) . . ?
N7 C77 H77 112.1 . . ?
C76 C77 H77 112.1 . . ?
C41 C44 H44A 110.2 . . ?
C41 C44 H44B 110.2 . . ?
H44A C44 H44B 108.5 . . ?
N5 C44 C41 107.5(4) . . ?
N5 C44 H44A 110.2 . . ?
N5 C44 H44B 110.2 . . ?
N8 C56 N9 113.5(5) . . ?
N8 C56 H56A 108.9 . . ?
N8 C56 H56B 108.9 . . ?
N9 C56 H56A 108.9 . . ?
N9 C56 H56B 108.9 . . ?
H56A C56 H56B 107.7 . . ?
N19 C66 N20 107.2(6) . . ?
O24 C66 N20 126.2(7) . . ?
O24 C66 N19 126.6(7) . . ?
O19 C57 N9 125.9(7) . . ?
O19 C57 N10 126.3(6) . . ?
N10 C57 N9 107.7(5) . . ?
N4 C35 C36 124.9(6) . . ?
N4 C35 H35 117.5 . . ?
C36 C35 H35 117.5 . . ?
N20 C75 H75 111.5 . . ?
N20 C75 C74 104.2(6) . . ?
N9 C75 N20 113.7(6) . . ?
N9 C75 H75 111.5 . . ?
N9 C75 C74 103.9(5) . . ?
C74 C75 H75 111.5 . . ?
N26 C90 H90A 108.8 . . ?
N26 C90 H90B 108.8 . . ?
N26 C90 N27 113.7(4) . . ?
H90A C90 H90B 107.7 . . ?
N27 C90 H90A 108.8 . . ?
N27 C90 H90B 108.8 . . ?
N16 C71 C70 102.9(6) . . ?
N13 C71 N16 114.0(6) . . ?
N13 C71 C70 102.6(6) . . ?
C14 C15 H15 120.9 . . ?
C14 C15 C16 118.3(8) . . ?
C16 C15 H15 120.9 . . ?
N10 C74 N19 115.5(6) . . ?
N10 C74 C75 103.9(6) . . ?
N10 C74 H74 111.4 . . ?
N19 C74 C75 102.6(6) . . ?
N19 C74 H74 111.4 . . ?
C75 C74 H74 111.4 . . ?
O25 C64 N22 126.9(8) . . ?
O25 C64 N21 124.8(8) . . ?
N22 C64 N21 108.3(6) . . ?
N7 C62 H62A 108.6 . . ?
N7 C62 H62B 108.6 . . ?
N15 C62 N7 114.8(5) 5_677 . ?
N15 C62 H62A 108.6 5_677 . ?
N15 C62 H62B 108.6 5_677 . ?
H62A C62 H62B 107.6 . . ?
O23 C68 N18 126.0(8) . . ?
O23 C68 N17 125.5(8) . . ?
N17 C68 N18 108.5(6) . . ?
N4 C34 C33 124.7(7) . . ?
N4 C34 H34 117.7 . . ?
C33 C34 H34 117.7 . . ?
N12 C60 H60A 108.9 . . ?
N12 C60 H60B 108.9 . . ?
N13 C60 N12 113.3(5) . . ?
N13 C60 H60A 108.9 . . ?
N13 C60 H60B 108.9 . . ?
H60A C60 H60B 107.7 . . ?
N17 C69 N16 115.1(6) . . ?
N17 C69 H69A 108.5 . . ?
N17 C69 H69B 108.5 . . ?
N16 C69 H69A 108.5 . . ?
N16 C69 H69B 108.5 . . ?
H69A C69 H69B 107.5 . . ?
N21 C65 H65A 108.8 . . ?
N21 C65 H65B 108.8 . . ?
N20 C65 N21 113.9(6) . . ?
N20 C65 H65A 108.8 . . ?
N20 C65 H65B 108.8 . . ?
H65A C65 H65B 107.7 . . ?
C14 C18 H18 120.5 . . ?
C14 C18 C17 119.0(8) . . ?
C17 C18 H18 120.5 . . ?
N18 C73 N11 115.7(6) . . ?
N18 C73 H73 111.2 . . ?
N18 C73 C72 104.0(6) . . ?
N11 C73 H73 111.2 . . ?
N11 C73 C72 102.9(6) . . ?
C72 C73 H73 111.2 . . ?
N2 C16 C15 125.5(8) . . ?
N2 C16 H16 117.3 . . ?
C15 C16 H16 117.3 . . ?
N10 C58 N11 113.7(5) . . ?
N10 C58 H58A 108.8 . . ?
N10 C58 H58B 108.8 . . ?
N11 C58 H58A 108.8 . . ?
N11 C58 H58B 108.8 . . ?
H58A C58 H58B 107.7 . . ?
N19 C67 H67A 108.7 . . ?
N19 C67 H67B 108.7 . . ?
N18 C67 N19 114.2(6) . . ?
N18 C67 H67A 108.7 . . ?
N18 C67 H67B 108.7 . . ?
H67A C67 H67B 107.6 . . ?
N2 C17 C18 124.0(9) . . ?
N2 C17 H17 118.0 . . ?
C18 C17 H17 118.0 . . ?
C45 N5 C44 118.4(5) . . ?
C49 N5 C45 120.3(5) . . ?
C49 N5 C44 120.9(5) . . ?
C102 N30 C86 120.7(4) . . ?
C87 N30 C102 112.5(4) . . ?
C87 N30 C86 122.7(4) . . ?
C102 N38 C85 120.9(4) . . ?
C84 N38 C102 112.3(4) . . ?
C84 N38 C85 120.3(4) . . ?
C101 N37 C83 121.3(4) . . ?
C84 N37 C101 112.2(4) . . ?
C84 N37 C83 120.8(4) . . ?
C88 N29 C101 121.9(4) . . ?
C87 N29 C101 113.5(4) . . ?
C87 N29 C88 123.6(4) . . ?
C100 N28 C88 123.1(4) . . ?
C89 N28 C88 122.0(5) . . ?
C89 N28 C100 113.0(4) . . ?
C82 N36 C83 122.0(4) . . ?
C82 N36 C100 113.5(4) . . ?
C83 N36 C100 123.6(4) . . ?
C82 N35 C81 123.0(4) . . ?
C82 N35 C99 112.9(4) . . ?
C81 N35 C99 122.8(4) . . ?
C89 N27 C99 112.7(4) . . ?
C89 N27 C90 122.0(5) . . ?
C90 N27 C99 122.8(5) . . ?
N12 C72 N17 114.2(6) . . ?
N12 C72 C73 104.1(6) . . ?
N12 C72 H72 111.5 . . ?
N17 C72 C73 103.6(6) . . ?
N17 C72 H72 111.5 . . ?
C73 C72 H72 111.5 . . ?
C25 C24 H24 119.6 . . ?
C23 C24 C25 120.8(4) . . ?
C23 C24 H24 119.6 . . ?
C22 C23 C26 120.8(5) . . ?
C24 C23 C22 119.3(4) . . ?
C24 C23 C26 119.8(5) . . ?
U3 O17' H17C 153.4 . . ?
U3 O17' H17D 88.7 . . ?
H17C O17' H17D 92.4 . . ?

loop_
_geom_bond_atom_site_label_1
_geom_bond_atom_site_label_2
_geom_bond_distance
_geom_bond_site_symmetry_2
_geom_bond_publ_flag
U1 U3 3.7111(6) . ?
U1 O8 2.345(3) . ?
U1 O7 2.266(3) . ?
U1 O12 2.453(3) . ?
U1 O1 1.774(4) . ?
U1 O2 1.784(3) . ?
U1 O10 2.385(3) . ?
U1 O16 2.488(3) . ?
U2 U3 3.7000(5) . ?
U2 O9 2.311(4) . ?
U2 O7 2.224(3) . ?
U2 O13 2.353(3) . ?
U2 O14 2.530(3) . ?
U2 O15 2.480(3) . ?
U2 O4 1.765(3) . ?
U2 O3 1.783(4) . ?
U2 C37 2.883(5) . ?
U3 O5 1.790(5) . ?
U3 O6 1.786(5) . ?
U3 O9 2.331(4) . ?
U3 O17 2.955(10) . ?
U3 O8 2.290(3) . ?
U3 O7 2.279(3) . ?
U3 O18 2.488(3) . ?
U3 O17' 2.596(7) . ?
O22 C103 1.219(7) . ?
O25 C64 1.211(8) . ?
O19 C57 1.217(7) . ?
O21 C61 1.219(8) . ?
O26 C87 1.220(6) . ?
O27 C89 1.223(7) . ?
O28 C91 1.209(6) . ?
O29 C93 1.226(6) . ?
O30 C84 1.221(6) . ?
O31 C82 1.211(6) . ?
O32 C80 1.225(6) . ?
O33 C78 1.218(6) . ?
O17 H17A 0.8497 . ?
O17 H17B 0.8502 . ?
O13 C19 1.280(5) . ?
O14 C37 1.266(6) . ?
O15 C37 1.264(6) . ?
O12 C19 1.240(5) . ?
O10 C1 1.275(6) . ?
O16 H16A 0.8604 . ?
O16 H16B 0.8588 . ?
O11 C1 1.237(6) . ?
O23 C68 1.225(8) . ?
N3 C27 1.353(6) . ?
N3 C31 1.342(6) . ?
N3 C26 1.482(6) . ?
N26 C91 1.380(7) . ?
N26 C98 1.445(6) . ?
N26 C90 1.429(7) . ?
N34 C80 1.362(6) . ?
N34 C98 1.450(6) . ?
N34 C81 1.434(6) . ?
N33 C97 1.451(6) . ?
N33 C79 1.435(6) . ?
N33 C80 1.373(6) . ?
N25 C97 1.445(6) . ?
N25 C91 1.368(6) . ?
N25 C92 1.440(7) . ?
N24 C96 1.459(6) . ?
N24 C93 1.363(6) . ?
N24 C92 1.442(6) . ?
N32 C96 1.450(6) . ?
N32 C79 1.436(6) . ?
N32 C78 1.353(6) . ?
N31 C94 1.452(6) . ?
N31 C78 1.381(6) . ?
N31 C86 1.444(6) 7_566 ?
N23 C94 1.445(6) . ?
N23 C93 1.356(6) . ?
N23 C85 1.447(6) 7_566 ?
N22 C63 1.433(10) . ?
N22 C77 1.440(8) . ?
N22 C64 1.382(10) . ?
N7 C55 1.353(8) . ?
N7 C77 1.448(8) . ?
N7 C62 1.438(10) . ?
N8 C55 1.339(9) . ?
N8 C76 1.466(7) . ?
N8 C56 1.440(9) . ?
N21 C76 1.445(8) . ?
N21 C64 1.390(10) . ?
N21 C65 1.438(10) . ?
N20 C66 1.369(9) . ?
N20 C75 1.452(8) . ?
N20 C65 1.416(9) . ?
N9 C56 1.452(9) . ?
N9 C57 1.380(8) . ?
N9 C75 1.450(8) . ?
N10 C57 1.364(9) . ?
N10 C74 1.452(8) . ?
N10 C58 1.431(9) . ?
N19 C66 1.356(9) . ?
N19 C74 1.453(9) . ?
N19 C67 1.464(10) . ?
N18 C68 1.378(10) . ?
N18 C73 1.440(9) . ?
N18 C67 1.433(10) . ?
N11 C59 1.373(9) . ?
N11 C73 1.456(9) . ?
N11 C58 1.458(10) . ?
N12 C59 1.375(9) . ?
N12 C60 1.442(9) . ?
N12 C72 1.432(9) . ?
O20 C59 1.207(8) . ?
O18 C55 1.254(6) . ?
O24 C66 1.230(8) . ?
C97 H97 0.9800 . ?
C97 C98 1.535(7) . ?
C94 H94 0.9800 . ?
C94 C96 1.537(6) . ?
C1 C2 1.497(6) . ?
N2 C16 1.293(12) . ?
N2 C17 1.330(11) . ?
N1 C13 1.332(7) . ?
N1 C9 1.339(7) . ?
N1 C8 1.501(6) . ?
N6 C52 1.325(8) . ?
N6 C53 1.329(8) . ?
C20 C19 1.484(6) . ?
C20 C21 1.386(6) . ?
C20 C25 1.385(6) . ?
C96 H96 0.9800 . ?
C32 C29 1.495(7) . ?
C32 C36 1.388(8) . ?
C32 C33 1.360(8) . ?
C79 H79A 0.9700 . ?
C79 H79B 0.9700 . ?
C101 H101 0.9800 . ?
C101 C102 1.551(7) . ?
C101 N37 1.445(6) . ?
C101 N29 1.445(6) . ?
C30 H30 0.9300 . ?
C30 C29 1.373(7) . ?
C30 C31 1.361(7) . ?
C102 H102 0.9800 . ?
C102 N30 1.442(6) . ?
C102 N38 1.444(6) . ?
C38 C37 1.492(6) . ?
C38 C43 1.372(7) . ?
C38 C39 1.399(7) . ?
C29 C28 1.402(7) . ?
C13 H13 0.9300 . ?
C13 C12 1.366(7) . ?
C2 C95 1.397(7) . ?
C2 C7 1.376(7) . ?
C84 N38 1.368(6) . ?
C84 N37 1.381(6) . ?
C12 H12 0.9300 . ?
C12 C11 1.383(7) . ?
C50 C47 1.487(7) . ?
C50 C51 1.382(8) . ?
C50 C54 1.372(8) . ?
C21 H21 0.9300 . ?
C21 C22 1.388(7) . ?
C45 H45 0.9300 . ?
C45 C46 1.353(8) . ?
C45 N5 1.340(7) . ?
C88 H88A 0.9700 . ?
C88 H88B 0.9700 . ?
C88 N29 1.433(6) . ?
C88 N28 1.450(6) . ?
C92 H92A 0.9700 . ?
C92 H92B 0.9700 . ?
C43 H43 0.9300 . ?
C43 C42 1.371(7) . ?
C46 H46 0.9300 . ?
C46 C47 1.383(8) . ?
C5 C6 1.387(7) . ?
C5 C4 1.401(7) . ?
C5 C8 1.503(6) . ?
C22 H22 0.9300 . ?
C22 C23 1.386(7) . ?
C25 H25 0.9300 . ?
C25 C24 1.381(6) . ?
C52 H52 0.9300 . ?
C52 C51 1.380(9) . ?
C87 N30 1.380(6) . ?
C87 N29 1.359(7) . ?
C6 H6 0.9300 . ?
C6 C7 1.385(7) . ?
C47 C48 1.396(7) . ?
C27 H27 0.9300 . ?
C27 C28 1.351(7) . ?
C51 H51 0.9300 . ?
C31 H31 0.9300 . ?
C95 H95 0.9300 . ?
C95 C4 1.381(7) . ?
C98 H98 0.9800 . ?
C54 H54 0.9300 . ?
C54 C53 1.372(8) . ?
C28 H28 0.9300 . ?
C82 N36 1.372(6) . ?
C82 N35 1.358(7) . ?
C7 H7 0.9300 . ?
C9 H9 0.9300 . ?
C9 C10 1.360(8) . ?
C86 H86A 0.9700 . ?
C86 H86B 0.9700 . ?
C86 N30 1.453(6) . ?
N4 C35 1.304(9) . ?
N4 C34 1.321(9) . ?
N17 C68 1.374(9) . ?
N17 C69 1.423(10) . ?
N17 C72 1.472(9) . ?
N16 C103 1.383(10) . ?
N16 C71 1.454(8) . ?
N16 C69 1.453(11) . ?
N13 C61 1.365(10) . ?
N13 C71 1.444(8) . ?
N13 C60 1.434(10) . ?
N14 C61 1.381(9) . ?
N14 C70 1.456(9) . ?
N14 C63 1.418(10) 5_677 ?
N15 C103 1.375(9) . ?
N15 C70 1.450(8) . ?
N15 C62 1.426(10) 5_677 ?
C83 H83A 0.9700 . ?
C83 H83B 0.9700 . ?
C83 N37 1.444(6) . ?
C83 N36 1.436(6) . ?
C11 C14 1.487(7) . ?
C11 C10 1.372(8) . ?
C100 H100 0.9800 . ?
C100 C99 1.559(7) . ?
C100 N28 1.442(7) . ?
C100 N36 1.437(6) . ?
C4 H4 0.9300 . ?
C36 H36 0.9300 . ?
C36 C35 1.403(9) . ?
C41 C42 1.378(8) . ?
C41 C40 1.379(8) . ?
C41 C44 1.514(7) . ?
C39 H39 0.9300 . ?
C39 C40 1.375(8) . ?
C49 H49 0.9300 . ?
C49 C48 1.365(8) . ?
C49 N5 1.336(8) . ?
C89 N28 1.371(7) . ?
C89 N27 1.364(7) . ?
C8 H8A 0.9700 . ?
C8 H8B 0.9700 . ?
C85 H85A 0.9700 . ?
C85 H85B 0.9700 . ?
C85 N38 1.455(6) . ?
C81 H81A 0.9700 . ?
C81 H81B 0.9700 . ?
C81 N35 1.452(6) . ?
C53 H53 0.9300 . ?
C14 C15 1.391(9) . ?
C14 C18 1.379(10) . ?
C42 H42 0.9300 . ?
C33 H33 0.9300 . ?
C33 C34 1.388(9) . ?
C26 H26A 0.9700 . ?
C26 H26B 0.9700 . ?
C26 C23 1.505(6) . ?
C10 H10 0.9300 . ?
C99 H99 0.9800 . ?
C99 N35 1.453(6) . ?
C99 N27 1.449(7) . ?
C70 C71 1.544(11) . ?
C48 H48 0.9300 . ?
C63 H63A 0.9700 . ?
C63 H63B 0.9700 . ?
C40 H40 0.9300 . ?
C76 H76 0.9800 . ?
C76 C77 1.538(11) . ?
C77 H77 0.9800 . ?
C44 H44A 0.9700 . ?
C44 H44B 0.9700 . ?
C44 N5 1.497(7) . ?
C56 H56A 0.9700 . ?
C56 H56B 0.9700 . ?
C35 H35 0.9300 . ?
C75 H75 0.9800 . ?
C75 C74 1.518(11) . ?
C90 H90A 0.9700 . ?
C90 H90B 0.9700 . ?
C90 N27 1.447(7) . ?
C15 H15 0.9300 . ?
C15 C16 1.394(10) . ?
C74 H74 0.9800 . ?
C62 H62A 0.9700 . ?
C62 H62B 0.9700 . ?
C34 H34 0.9300 . ?
C60 H60A 0.9700 . ?
C60 H60B 0.9700 . ?
C69 H69A 0.9700 . ?
C69 H69B 0.9700 . ?
C65 H65A 0.9700 . ?
C65 H65B 0.9700 . ?
C18 H18 0.9300 . ?
C18 C17 1.396(10) . ?
C73 H73 0.9800 . ?
C73 C72 1.538(12) . ?
C16 H16 0.9300 . ?
C58 H58A 0.9700 . ?
C58 H58B 0.9700 . ?
C67 H67A 0.9700 . ?
C67 H67B 0.9700 . ?
C17 H17 0.9300 . ?
C72 H72 0.9800 . ?
C24 H24 0.9300 . ?
C24 C23 1.377(7) . ?
O17' H17C 0.9718 . ?
O17' H17D 0.8186 . ?

loop_
_geom_torsion_atom_site_label_1
_geom_torsion_atom_site_label_2
_geom_torsion_atom_site_label_3
_geom_torsion_atom_site_label_4
_geom_torsion
_geom_torsion_site_symmetry_1
_geom_torsion_site_symmetry_2
_geom_torsion_site_symmetry_3
_geom_torsion_site_symmetry_4
_geom_torsion_publ_flag
U1 O12 C19 O13 -30.9(8) . . . . ?
U1 O12 C19 C20 149.3(3) . . . . ?
U1 O10 C1 O11 1.2(9) . . . . ?
U1 O10 C1 C2 178.5(3) . . . . ?
U2 O13 C19 O12 -33.5(6) . . . . ?
U2 O13 C19 C20 146.3(3) . . . . ?
U2 O14 C37 O15 -2.6(5) . . . . ?
U2 O14 C37 C38 175.7(4) . . . . ?
U2 O15 C37 O14 2.7(5) . . . . ?
U2 O15 C37 C38 -175.7(4) . . . . ?
U3 O18 C55 N7 -93.3(6) . . . . ?
U3 O18 C55 N8 87.9(6) . . . . ?
O26 C87 N30 C102 -175.3(5) . . . . ?
O26 C87 N30 C86 -17.9(8) . . . . ?
O26 C87 N29 C101 177.7(5) . . . . ?
O26 C87 N29 C88 9.1(9) . . . . ?
O27 C89 N28 C88 -12.0(9) . . . . ?
O27 C89 N28 C100 -176.6(6) . . . . ?
O27 C89 N27 C99 174.5(6) . . . . ?
O27 C89 N27 C90 12.3(9) . . . . ?
O30 C84 N38 C102 176.0(5) . . . . ?
O30 C84 N38 C85 24.0(7) . . . . ?
O30 C84 N37 C101 -173.9(5) . . . . ?
O30 C84 N37 C83 -20.2(8) . . . . ?
O31 C82 N36 C83 7.0(9) . . . . ?
O31 C82 N36 C100 176.0(5) . . . . ?
O31 C82 N35 C81 -10.3(9) . . . . ?
O31 C82 N35 C99 -177.3(5) . . . . ?
O10 C1 C2 C95 -174.9(5) . . . . ?
O10 C1 C2 C7 2.7(7) . . . . ?
O11 C1 C2 C95 2.5(8) . . . . ?
O11 C1 C2 C7 -179.9(6) . . . . ?
N3 C27 C28 C29 1.5(9) . . . . ?
N3 C26 C23 C22 102.5(6) . . . . ?
N3 C26 C23 C24 -82.0(6) . . . . ?
N26 C90 N27 C89 -115.5(6) . . . . ?
N26 C90 N27 C99 84.1(7) . . . . ?
N34 C81 N35 C82 110.5(6) . . . . ?
N34 C81 N35 C99 -83.7(6) . . . . ?
N33 C97 C98 N26 -115.3(4) . . . . ?
N33 C97 C98 N34 4.1(4) . . . . ?
N25 C97 C98 N26 4.6(5) . . . . ?
N25 C97 C98 N34 124.0(4) . . . . ?
N31 C94 C96 N24 -118.3(4) . . . . ?
N31 C94 C96 N32 1.4(4) . . . . ?
N31 C86 N30 C102 -77.1(6) 7_566 . . . ?
N31 C86 N30 C87 127.3(5) 7_566 . . . ?
N23 C94 C96 N24 2.1(4) . . . . ?
N23 C94 C96 N32 121.7(4) . . . . ?
N23 C85 N38 C102 86.7(5) 7_566 . . . ?
N23 C85 N38 C84 -123.7(5) 7_566 . . . ?
N8 C76 C77 N22 -110.2(5) . . . . ?
N8 C76 C77 N7 8.2(6) . . . . ?
N21 C76 C77 N22 7.9(6) . . . . ?
N21 C76 C77 N7 126.2(5) . . . . ?
N20 C75 C74 N10 -120.1(5) . . . . ?
N20 C75 C74 N19 0.6(6) . . . . ?
N9 C75 C74 N10 -0.8(6) . . . . ?
N9 C75 C74 N19 120.0(5) . . . . ?
N18 C73 C72 N12 -120.2(6) . . . . ?
N18 C73 C72 N17 -0.5(7) . . . . ?
N11 C73 C72 N12 0.9(6) . . . . ?
N11 C73 C72 N17 120.6(6) . . . . ?
C97 N33 C79 N32 -84.5(5) . . . . ?
C97 N33 C80 O32 -173.8(4) . . . . ?
C97 N33 C80 N34 5.8(5) . . . . ?
C97 N25 C91 O28 178.7(5) . . . . ?
C97 N25 C91 N26 0.9(5) . . . . ?
C97 N25 C92 N24 82.3(6) . . . . ?
C94 N31 C78 O33 -174.7(5) . . . . ?
C94 N31 C78 N32 2.9(5) . . . . ?
C94 N23 C93 O29 173.9(5) . . . . ?
C94 N23 C93 N24 -4.3(5) . . . . ?
C1 C2 C95 C4 178.4(5) . . . . ?
C1 C2 C7 C6 -176.9(5) . . . . ?
N1 C13 C12 C11 0.6(8) . . . . ?
N1 C9 C10 C11 -0.9(10) . . . . ?
N6 C52 C51 C50 -1.4(10) . . . . ?
C20 C21 C22 C23 -2.3(8) . . . . ?
C20 C25 C24 C23 -0.8(7) . . . . ?
C96 N24 C93 O29 -172.4(5) . . . . ?
C96 N24 C93 N23 5.8(5) . . . . ?
C96 N24 C92 N25 -83.1(6) . . . . ?
C96 N32 C79 N33 83.0(6) . . . . ?
C96 N32 C78 O33 175.6(5) . . . . ?
C96 N32 C78 N31 -2.0(5) . . . . ?
C32 C29 C28 C27 172.5(5) . . . . ?
C32 C36 C35 N4 -1.0(11) . . . . ?
C32 C33 C34 N4 -0.8(13) . . . . ?
C79 N33 C97 N25 83.3(5) . . . . ?
C79 N33 C97 C98 -164.2(4) . . . . ?
C79 N33 C80 O32 -15.6(7) . . . . ?
C79 N33 C80 N34 164.0(4) . . . . ?
C79 N32 C96 N24 -80.4(5) . . . . ?
C79 N32 C96 C94 167.8(4) . . . . ?
C79 N32 C78 O33 7.8(8) . . . . ?
C79 N32 C78 N31 -169.8(4) . . . . ?
C101 C102 N30 C87 -5.4(5) . . . . ?
C101 C102 N30 C86 -163.3(4) . . . . ?
C101 C102 N38 C84 1.6(5) . . . . ?
C101 C102 N38 C85 153.4(4) . . . . ?
C30 C29 C28 C27 -4.9(8) . . . . ?
C102 C101 N37 C84 -6.5(5) . . . . ?
C102 C101 N37 C83 -160.0(4) . . . . ?
C102 C101 N29 C88 168.6(4) . . . . ?
C102 C101 N29 C87 -0.1(5) . . . . ?
C38 C43 C42 C41 0.8(9) . . . . ?
C38 C39 C40 C41 0.3(10) . . . . ?
C78 N32 C96 N24 112.1(5) . . . . ?
C78 N32 C96 C94 0.3(5) . . . . ?
C78 N32 C79 N33 -110.6(5) . . . . ?
C78 N31 C94 N23 -114.7(4) . . . . ?
C78 N31 C94 C96 -2.6(5) . . . . ?
C29 C32 C36 C35 175.3(6) . . . . ?
C29 C32 C33 C34 -174.4(6) . . . . ?
C29 C30 C31 N3 -1.8(9) . . . . ?
C13 N1 C9 C10 -1.5(9) . . . . ?
C13 N1 C8 C5 -54.1(7) . . . . ?
C13 C12 C11 C14 174.3(5) . . . . ?
C13 C12 C11 C10 -2.9(8) . . . . ?
C2 C95 C4 C5 -0.8(8) . . . . ?
C19 C20 C21 C22 -172.8(5) . . . . ?
C19 C20 C25 C24 174.2(4) . . . . ?
C37 C38 C43 C42 -178.5(5) . . . . ?
C37 C38 C39 C40 178.0(5) . . . . ?
C91 N26 C98 N34 -116.0(5) . . . . ?
C91 N26 C98 C97 -4.4(5) . . . . ?
C91 N26 C90 N27 115.0(6) . . . . ?
C91 N25 C97 N33 108.6(5) . . . . ?
C91 N25 C97 C98 -3.6(5) . . . . ?
C91 N25 C92 N24 -109.1(5) . . . . ?
C12 C11 C14 C15 -156.6(6) . . . . ?
C12 C11 C14 C18 19.6(8) . . . . ?
C12 C11 C10 C9 3.1(9) . . . . ?
C93 N24 C96 N32 -116.6(4) . . . . ?
C93 N24 C96 C94 -4.8(5) . . . . ?
C93 N24 C92 N25 116.7(5) . . . . ?
C93 N23 C94 N31 113.6(4) . . . . ?
C93 N23 C94 C96 1.2(5) . . . . ?
C50 C47 C48 C49 -177.8(5) . . . . ?
C50 C54 C53 N6 -2.8(11) . . . . ?
C21 C20 C19 O13 151.7(4) . . . . ?
C21 C20 C19 O12 -28.5(7) . . . . ?
C21 C20 C25 C24 -0.4(7) . . . . ?
C21 C22 C23 C26 176.6(5) . . . . ?
C21 C22 C23 C24 1.1(8) . . . . ?
C45 C46 C47 C50 179.6(5) . . . . ?
C45 C46 C47 C48 -1.7(8) . . . . ?
C80 N34 C98 N26 110.5(5) . . . . ?
C80 N34 C98 C97 -0.9(5) . . . . ?
C80 N34 C81 N35 -109.5(5) . . . . ?
C80 N33 C97 N25 -118.7(4) . . . . ?
C80 N33 C97 C98 -6.1(5) . . . . ?
C80 N33 C79 N32 119.4(5) . . . . ?
C92 N25 C97 N33 -81.7(5) . . . . ?
C92 N25 C97 C98 166.1(4) . . . . ?
C92 N25 C91 O28 8.9(8) . . . . ?
C92 N25 C91 N26 -168.8(4) . . . . ?
C92 N24 C96 N32 81.4(5) . . . . ?
C92 N24 C96 C94 -166.9(4) . . . . ?
C92 N24 C93 O29 -10.1(8) . . . . ?
C92 N24 C93 N23 168.1(4) . . . . ?
C43 C38 C37 O14 -5.8(7) . . . . ?
C43 C38 C37 O15 172.5(5) . . . . ?
C43 C38 C39 C40 0.9(9) . . . . ?
C46 C45 N5 C49 1.6(8) . . . . ?
C46 C45 N5 C44 -171.7(5) . . . . ?
C46 C47 C48 C49 3.5(8) . . . . ?
C5 C6 C7 C2 -2.3(8) . . . . ?
C25 C20 C19 O13 -22.9(6) . . . . ?
C25 C20 C19 O12 156.9(4) . . . . ?
C25 C20 C21 C22 1.9(7) . . . . ?
C25 C24 C23 C22 0.4(7) . . . . ?
C25 C24 C23 C26 -175.2(4) . . . . ?
C52 N6 C53 C54 1.1(10) . . . . ?
C6 C5 C4 C95 -0.8(8) . . . . ?
C6 C5 C8 N1 83.4(6) . . . . ?
C47 C50 C51 C52 176.1(5) . . . . ?
C47 C50 C54 C53 -174.1(6) . . . . ?
C27 N3 C31 C30 -1.8(8) . . . . ?
C27 N3 C26 C23 -53.4(7) . . . . ?
C51 C50 C47 C46 -45.0(8) . . . . ?
C51 C50 C47 C48 136.3(6) . . . . ?
C51 C50 C54 C53 2.4(9) . . . . ?
C31 N3 C27 C28 2.0(9) . . . . ?
C31 N3 C26 C23 131.1(5) . . . . ?
C31 C30 C29 C32 -172.2(5) . . . . ?
C31 C30 C29 C28 5.1(8) . . . . ?
C95 C2 C7 C6 0.8(8) . . . . ?
C98 N26 C91 O28 -175.4(5) . . . . ?
C98 N26 C91 N25 2.4(6) . . . . ?
C98 N26 C90 N27 -85.4(7) . . . . ?
C98 N34 C80 O32 176.8(4) . . . . ?
C98 N34 C80 N33 -2.8(5) . . . . ?
C98 N34 C81 N35 83.0(6) . . . . ?
C54 C50 C47 C46 131.4(6) . . . . ?
C54 C50 C47 C48 -47.2(8) . . . . ?
C54 C50 C51 C52 -0.4(9) . . . . ?
C7 C2 C95 C4 0.8(8) . . . . ?
C9 N1 C13 C12 1.7(8) . . . . ?
C9 N1 C8 C5 130.3(6) . . . . ?
C86 N31 C94 N23 88.9(5) 7_566 . . . ?
C86 N31 C94 C96 -159.1(4) 7_566 . . . ?
C86 N31 C78 O33 -17.5(7) 7_566 . . . ?
C86 N31 C78 N32 160.1(4) 7_566 . . . ?
N14 C70 C71 N16 -110.6(5) . . . . ?
N14 C70 C71 N13 7.9(6) . . . . ?
N15 C70 C71 N16 7.8(6) . . . . ?
N15 C70 C71 N13 126.4(5) . . . . ?
C11 C14 C15 C16 174.0(6) . . . . ?
C11 C14 C18 C17 -174.0(6) . . . . ?
C100 C99 N35 C82 0.3(6) . . . . ?
C100 C99 N35 C81 -166.7(4) . . . . ?
C100 C99 N27 C89 4.7(6) . . . . ?
C100 C99 N27 C90 166.8(5) . . . . ?
C4 C5 C6 C7 2.3(8) . . . . ?
C4 C5 C8 N1 -100.0(6) . . . . ?
C36 C32 C29 C30 24.7(8) . . . . ?
C36 C32 C29 C28 -152.6(6) . . . . ?
C36 C32 C33 C34 1.4(10) . . . . ?
C41 C44 N5 C45 91.8(6) . . . . ?
C41 C44 N5 C49 -81.6(6) . . . . ?
C55 N7 C77 N22 108.2(7) . . . . ?
C55 N7 C77 C76 -2.8(6) . . . . ?
C55 N7 C62 N15 -113.4(6) . . . 5_677 ?
C55 N8 C76 N21 -124.0(7) . . . . ?
C55 N8 C76 C77 -11.4(6) . . . . ?
C55 N8 C56 N9 124.7(6) . . . . ?
C39 C38 C37 O14 177.2(5) . . . . ?
C39 C38 C37 O15 -4.5(7) . . . . ?
C39 C38 C43 C42 -1.5(8) . . . . ?
C8 N1 C13 C12 -173.9(5) . . . . ?
C8 N1 C9 C10 174.1(6) . . . . ?
C8 C5 C6 C7 178.9(5) . . . . ?
C8 C5 C4 C95 -177.4(5) . . . . ?
C85 N23 C94 N31 -80.2(5) 7_566 . . . ?
C85 N23 C94 C96 167.3(4) 7_566 . . . ?
C85 N23 C93 O29 7.6(7) 7_566 . . . ?
C85 N23 C93 N24 -170.5(4) 7_566 . . . ?
C81 N34 C80 O32 8.1(8) . . . . ?
C81 N34 C80 N33 -171.5(4) . . . . ?
C81 N34 C98 N26 -80.9(6) . . . . ?
C81 N34 C98 C97 167.7(4) . . . . ?
C53 N6 C52 C51 1.1(10) . . . . ?
C14 C11 C10 C9 -174.1(6) . . . . ?
C14 C15 C16 N2 0.1(12) . . . . ?
C14 C18 C17 N2 -0.2(12) . . . . ?
C42 C41 C40 C39 -1.0(10) . . . . ?
C42 C41 C44 N5 105.8(6) . . . . ?
C61 N13 C71 N16 108.2(7) . . . . ?
C61 N13 C71 C70 -2.3(6) . . . . ?
C61 N13 C60 N12 -116.2(7) . . . . ?
C61 N14 C70 N15 -123.9(6) . . . . ?
C61 N14 C70 C71 -11.3(6) . . . . ?
C33 C32 C29 C30 -159.6(6) . . . . ?
C33 C32 C29 C28 23.1(8) . . . . ?
C33 C32 C36 C35 -0.6(9) . . . . ?
C26 N3 C27 C28 -173.6(5) . . . . ?
C26 N3 C31 C30 173.7(5) . . . . ?
C59 N11 C73 N18 113.5(7) . . . . ?
C59 N11 C73 C72 0.7(7) . . . . ?
C59 N11 C58 N10 -107.9(7) . . . . ?
C59 N12 C60 N13 120.0(7) . . . . ?
C59 N12 C72 N17 -114.6(7) . . . . ?
C59 N12 C72 C73 -2.3(7) . . . . ?
C10 C11 C14 C15 20.5(8) . . . . ?
C10 C11 C14 C18 -163.3(6) . . . . ?
C99 C100 N28 C88 -164.1(4) . . . . ?
C99 C100 N28 C89 0.3(6) . . . . ?
C99 C100 N36 C82 2.8(6) . . . . ?
C99 C100 N36 C83 171.6(5) . . . . ?
C103 N16 C71 N13 -120.5(7) . . . . ?
C103 N16 C71 C70 -10.2(7) . . . . ?
C103 N16 C69 N17 129.6(7) . . . . ?
C103 N15 C70 N14 109.2(7) . . . . ?
C103 N15 C70 C71 -3.4(7) . . . . ?
C70 N14 C61 O21 -171.2(6) . . . . ?
C70 N14 C61 N13 10.3(6) . . . . ?
C70 N15 C103 O22 176.0(6) . . . . ?
C70 N15 C103 N16 -2.9(7) . . . . ?
C48 C49 N5 C45 0.3(8) . . . . ?
C48 C49 N5 C44 173.5(5) . . . . ?
C63 N22 C77 N7 88.6(8) . . . . ?
C63 N22 C77 C76 -160.8(6) . . . . ?
C63 N22 C64 O25 -24.0(10) . . . . ?
C63 N22 C64 N21 155.5(6) . . . . ?
C63 N14 C61 O21 -19.5(10) 5_677 . . . ?
C63 N14 C61 N13 162.0(6) 5_677 . . . ?
C63 N14 C70 N15 85.4(8) 5_677 . . . ?
C63 N14 C70 C71 -162.0(6) 5_677 . . . ?
C40 C41 C42 C43 0.5(9) . . . . ?
C40 C41 C44 N5 -70.9(7) . . . . ?
C76 N8 C55 N7 10.3(7) . . . . ?
C76 N8 C55 O18 -170.7(5) . . . . ?
C76 N8 C56 N9 -81.1(7) . . . . ?
C76 N21 C64 O25 -172.1(6) . . . . ?
C76 N21 C64 N22 8.4(7) . . . . ?
C76 N21 C65 N20 88.1(8) . . . . ?
C77 N22 C63 N14 -85.5(8) . . . 5_677 ?
C77 N22 C64 O25 177.6(6) . . . . ?
C77 N22 C64 N21 -2.9(7) . . . . ?
C77 N7 C55 N8 -4.5(7) . . . . ?
C77 N7 C55 O18 176.5(5) . . . . ?
C77 N7 C62 N15 77.6(8) . . . 5_677 ?
C44 C41 C42 C43 -176.2(6) . . . . ?
C44 C41 C40 C39 175.7(6) . . . . ?
C56 N8 C55 N7 167.4(5) . . . . ?
C56 N8 C55 O18 -13.6(9) . . . . ?
C56 N8 C76 N21 79.0(8) . . . . ?
C56 N8 C76 C77 -168.4(5) . . . . ?
C56 N9 C57 O19 12.7(10) . . . . ?
C56 N9 C57 N10 -165.6(6) . . . . ?
C56 N9 C75 N20 -84.6(8) . . . . ?
C56 N9 C75 C74 162.8(6) . . . . ?
C66 N20 C75 N9 -116.1(7) . . . . ?
C66 N20 C75 C74 -3.6(7) . . . . ?
C66 N20 C65 N21 115.7(7) . . . . ?
C66 N19 C74 N10 115.0(7) . . . . ?
C66 N19 C74 C75 2.6(7) . . . . ?
C66 N19 C67 N18 -108.5(8) . . . . ?
C57 N9 C56 N8 -115.8(6) . . . . ?
C57 N9 C75 N20 116.9(7) . . . . ?
C57 N9 C75 C74 4.3(7) . . . . ?
C57 N10 C74 N19 -114.6(7) . . . . ?
C57 N10 C74 C75 -3.0(7) . . . . ?
C57 N10 C58 N11 109.9(7) . . . . ?
C35 N4 C34 C33 -0.7(12) . . . . ?
C75 N20 C66 N19 5.3(8) . . . . ?
C75 N20 C66 O24 -172.8(6) . . . . ?
C75 N20 C65 N21 -79.7(9) . . . . ?
C75 N9 C56 N8 87.5(7) . . . . ?
C75 N9 C57 O19 172.0(6) . . . . ?
C75 N9 C57 N10 -6.3(7) . . . . ?
C90 N26 C91 O28 -13.7(8) . . . . ?
C90 N26 C91 N25 164.0(5) . . . . ?
C90 N26 C98 N34 82.8(6) . . . . ?
C90 N26 C98 C97 -165.6(4) . . . . ?
C71 N16 C103 O22 -170.4(7) . . . . ?
C71 N16 C103 N15 8.6(7) . . . . ?
C71 N16 C69 N17 -78.7(8) . . . . ?
C71 N13 C61 O21 176.8(6) . . . . ?
C71 N13 C61 N14 -4.7(7) . . . . ?
C71 N13 C60 N12 84.5(8) . . . . ?
C15 C14 C18 C17 2.4(10) . . . . ?
C74 N10 C57 O19 -172.6(6) . . . . ?
C74 N10 C57 N9 5.8(7) . . . . ?
C74 N10 C58 N11 -90.5(8) . . . . ?
C74 N19 C66 N20 -4.9(8) . . . . ?
C74 N19 C66 O24 173.1(6) . . . . ?
C74 N19 C67 N18 79.1(9) . . . . ?
C64 N22 C63 N14 118.8(7) . . . 5_677 ?
C64 N22 C77 N7 -113.9(7) . . . . ?
C64 N22 C77 C76 -3.3(6) . . . . ?
C64 N21 C76 N8 101.8(7) . . . . ?
C64 N21 C76 C77 -10.1(6) . . . . ?
C64 N21 C65 N20 -101.1(8) . . . . ?
C62 N7 C55 N8 -174.6(6) . . . . ?
C62 N7 C55 O18 6.4(9) . . . . ?
C62 N7 C77 N22 -81.6(8) . . . . ?
C62 N7 C77 C76 167.4(6) . . . . ?
C62 N15 C103 O22 11.9(11) 5_677 . . . ?
C62 N15 C103 N16 -167.0(6) 5_677 . . . ?
C62 N15 C70 N14 -86.8(8) 5_677 . . . ?
C62 N15 C70 C71 160.6(6) 5_677 . . . ?
C68 N18 C73 N11 -115.9(8) . . . . ?
C68 N18 C73 C72 -3.8(8) . . . . ?
C68 N18 C67 N19 110.9(8) . . . . ?
C68 N17 C69 N16 -124.8(7) . . . . ?
C68 N17 C72 N12 117.1(7) . . . . ?
C68 N17 C72 C73 4.6(8) . . . . ?
C34 N4 C35 C36 1.6(12) . . . . ?
C60 N12 C59 N11 163.1(6) . . . . ?
C60 N12 C59 O20 -14.6(10) . . . . ?
C60 N12 C72 N17 85.2(8) . . . . ?
C60 N12 C72 C73 -162.5(6) . . . . ?
C60 N13 C61 O21 15.9(9) . . . . ?
C60 N13 C61 N14 -165.6(5) . . . . ?
C60 N13 C71 N16 -90.7(8) . . . . ?
C60 N13 C71 C70 158.8(5) . . . . ?
C69 N17 C68 O23 15.9(11) . . . . ?
C69 N17 C68 N18 -163.8(7) . . . . ?
C69 N17 C72 N12 -86.5(9) . . . . ?
C69 N17 C72 C73 161.0(7) . . . . ?
C69 N16 C103 O22 -16.4(11) . . . . ?
C69 N16 C103 N15 162.6(6) . . . . ?
C69 N16 C71 N13 85.2(9) . . . . ?
C69 N16 C71 C70 -164.5(6) . . . . ?
C65 N21 C76 N8 -86.3(8) . . . . ?
C65 N21 C76 C77 161.8(6) . . . . ?
C65 N21 C64 O25 16.0(10) . . . . ?
C65 N21 C64 N22 -163.6(6) . . . . ?
C65 N20 C66 N19 171.6(7) . . . . ?
C65 N20 C66 O24 -6.5(11) . . . . ?
C65 N20 C75 N9 78.0(9) . . . . ?
C65 N20 C75 C74 -169.6(7) . . . . ?
C18 C14 C15 C16 -2.4(9) . . . . ?
C73 N18 C68 O23 -172.8(7) . . . . ?
C73 N18 C68 N17 6.9(8) . . . . ?
C73 N18 C67 N19 -90.8(8) . . . . ?
C73 N11 C59 N12 -2.2(7) . . . . ?
C73 N11 C59 O20 175.4(6) . . . . ?
C73 N11 C58 N10 78.8(8) . . . . ?
C16 N2 C17 C18 -2.0(12) . . . . ?
C58 N10 C57 O19 -11.0(10) . . . . ?
C58 N10 C57 N9 167.4(6) . . . . ?
C58 N10 C74 N19 84.0(8) . . . . ?
C58 N10 C74 C75 -164.4(6) . . . . ?
C58 N11 C59 N12 -176.1(5) . . . . ?
C58 N11 C59 O20 1.5(10) . . . . ?
C58 N11 C73 N18 -72.7(9) . . . . ?
C58 N11 C73 C72 174.6(6) . . . . ?
C67 N19 C66 N20 -178.0(6) . . . . ?
C67 N19 C66 O24 0.0(11) . . . . ?
C67 N19 C74 N10 -72.1(9) . . . . ?
C67 N19 C74 C75 175.6(6) . . . . ?
C67 N18 C68 O23 -12.5(11) . . . . ?
C67 N18 C68 N17 167.2(6) . . . . ?
C67 N18 C73 N11 83.9(9) . . . . ?
C67 N18 C73 C72 -164.0(6) . . . . ?
C17 N2 C16 C15 2.1(12) . . . . ?
N5 C45 C46 C47 -0.9(9) . . . . ?
N5 C49 C48 C47 -3.0(8) . . . . ?
N30 C102 N38 C84 113.1(4) . . . . ?
N30 C102 N38 C85 -95.1(5) . . . . ?
N30 C87 N29 C101 -3.2(6) . . . . ?
N30 C87 N29 C88 -171.7(4) . . . . ?
N38 C102 N30 C87 -117.1(5) . . . . ?
N38 C102 N30 C86 84.9(5) . . . . ?
N38 C84 N37 C101 7.7(6) . . . . ?
N38 C84 N37 C83 161.4(4) . . . . ?
N37 C101 C102 N30 -115.9(4) . . . . ?
N37 C101 C102 N38 2.8(5) . . . . ?
N37 C101 N29 C88 -80.4(6) . . . . ?
N37 C101 N29 C87 110.9(5) . . . . ?
N37 C84 N38 C102 -5.6(5) . . . . ?
N37 C84 N38 C85 -157.6(4) . . . . ?
N37 C83 N36 C82 -112.6(5) . . . . ?
N37 C83 N36 C100 79.5(6) . . . . ?
N29 C101 C102 N30 3.1(5) . . . . ?
N29 C101 C102 N38 121.9(4) . . . . ?
N29 C101 N37 C84 -117.3(5) . . . . ?
N29 C101 N37 C83 89.2(6) . . . . ?
N29 C88 N28 C100 -87.3(6) . . . . ?
N29 C88 N28 C89 109.7(6) . . . . ?
N29 C87 N30 C102 5.5(6) . . . . ?
N29 C87 N30 C86 162.9(4) . . . . ?
N28 C88 N29 C101 80.1(6) . . . . ?
N28 C88 N29 C87 -112.3(6) . . . . ?
N28 C100 C99 N35 -122.1(4) . . . . ?
N28 C100 C99 N27 -2.8(5) . . . . ?
N28 C100 N36 C82 114.1(5) . . . . ?
N28 C100 N36 C83 -77.1(6) . . . . ?
N28 C89 N27 C99 -4.7(6) . . . . ?
N28 C89 N27 C90 -167.0(5) . . . . ?
N36 C82 N35 C81 168.4(5) . . . . ?
N36 C82 N35 C99 1.4(6) . . . . ?
N36 C83 N37 C101 -89.2(6) . . . . ?
N36 C83 N37 C84 119.5(5) . . . . ?
N36 C100 C99 N35 -1.8(5) . . . . ?
N36 C100 C99 N27 117.5(4) . . . . ?
N36 C100 N28 C88 84.7(6) . . . . ?
N36 C100 N28 C89 -110.9(5) . . . . ?
N35 C82 N36 C83 -171.7(5) . . . . ?
N35 C82 N36 C100 -2.7(6) . . . . ?
N35 C99 N27 C89 115.8(5) . . . . ?
N35 C99 N27 C90 -82.1(6) . . . . ?
N27 C89 N28 C88 167.2(5) . . . . ?
N27 C89 N28 C100 2.6(6) . . . . ?
N27 C99 N35 C82 -110.8(5) . . . . ?
N27 C99 N35 C81 82.2(6) . . . . ?
C72 N12 C59 N11 2.8(7) . . . . ?
C72 N12 C59 O20 -174.8(6) . . . . ?
C72 N12 C60 N13 -81.5(8) . . . . ?
C72 N17 C68 O23 172.6(7) . . . . ?
C72 N17 C68 N18 -7.1(8) . . . . ?
C72 N17 C69 N16 81.2(9) . . . . ?

loop_
_smtbx_masks_void_nr
_smtbx_masks_void_average_x
_smtbx_masks_void_average_y
_smtbx_masks_void_average_z
_smtbx_masks_void_volume
_smtbx_masks_void_count_electrons
_smtbx_masks_void_content
1 0.000 -0.517 0.250 961.4 207.4 ?
2 0.000 -0.574 0.750 961.4 207.4 ?
3 0.186 0.335 0.185 48.4 10.7 ?
4 0.186 0.665 0.685 48.4 14.0 ?
5 0.181 0.133 0.911 7.2 0.3 ?
6 0.181 0.867 0.411 7.2 0.3 ?
7 0.500 -0.451 0.750 961.4 207.4 ?
8 0.500 0.099 0.250 961.4 207.4 ?
9 0.314 0.165 0.815 48.4 12.8 ?
10 0.314 0.835 0.315 48.4 9.4 ?
11 0.319 0.367 0.089 7.2 0.7 ?
12 0.319 0.633 0.589 7.2 0.7 ?
13 0.686 0.165 0.685 48.4 14.0 ?
14 0.686 0.835 0.185 48.4 10.7 ?
15 0.681 0.367 0.411 7.2 0.3 ?
16 0.681 0.633 0.911 7.2 0.3 ?
17 0.814 0.335 0.315 48.4 9.4 ?
18 0.814 0.665 0.815 48.4 12.8 ?
19 0.819 0.133 0.589 7.2 0.7 ?
20 0.819 0.867 0.089 7.2 0.7 ?
